data_4105065
loop_
_publ_author_name
'Stefan G. Minasian'
'Jamin L. Krinsky'
'Jeffrey D. Rinehart'
'Roy Copping'
'Tolek Tyliszczak'
'Markus Janousch'
'David K. Shuh'
'John Arnold'

_publ_section_title
;
 A Comparison of 4f vs 5f Metal-Metal Bonds in (CpSiMe3)3M-ECp* (M = Nd,
 U; E = Al, Ga; Cp* = C5Me5): Synthesis, Thermodynamics, Magnetism, and
 Electronic Structure
;
_journal_name_full 'Journal of the American Chemical Society'
_journal_page_first 13767
_journal_page_last 13783
_journal_paper_doi 10.1021/ja904565j
_journal_volume 131
_journal_year 2009
_chemical_formula_moiety 'C10 H15 Ga,3(C8 H13 Si),U'
_chemical_formula_sum 'C34 H54 Ga Si3 U'
_chemical_formula_weight 854.79
_chemical_name_systematic
; 
 ? 
;
_space_group_IT_number 7
_symmetry_cell_setting monoclinic
_symmetry_space_group_name_Hall 'P -2yc'
_symmetry_space_group_name_H-M 'P 1 c 1'
_atom_sites_solution_hydrogens geom
_atom_sites_solution_primary direct
_atom_sites_solution_secondary difmap
_audit_creation_method SHELXL-97
_cell_angle_alpha 90.00
_cell_angle_beta 90.1740(10)
_cell_angle_gamma 90.00
_cell_formula_units_Z 4
_cell_length_a 16.4174(10)
_cell_length_b 12.8384(8)
_cell_length_c 17.5249(11)
_cell_measurement_reflns_used 8113
_cell_measurement_temperature 153(2)
_cell_measurement_theta_max 26.242
_cell_measurement_theta_min 2.3235
_cell_volume 3693.8(4)
_computing_cell_refinement 'Bruker SAINT v7.07'
_computing_data_collection 'Bruker SMART v5.631'
_computing_data_reduction 'Bruker SAINT v7.07'
_computing_structure_refinement 'SHELXL-97 (Sheldrick, 2008)'
_computing_structure_solution 'SHELXS-97 (Sheldrick, 2008)'
_diffrn_ambient_temperature 153(2)
_diffrn_measured_fraction_theta_full 0.993
_diffrn_measured_fraction_theta_max 0.993
_diffrn_radiation_monochromator graphite
_diffrn_radiation_source 'fine-focus sealed tube'
_diffrn_radiation_type MoK\a
_diffrn_radiation_wavelength 0.71073
_diffrn_reflns_av_R_equivalents 0.0556
_diffrn_reflns_av_sigmaI/netI 0.0749
_diffrn_reflns_limit_h_max 14
_diffrn_reflns_limit_h_min -20
_diffrn_reflns_limit_k_max 15
_diffrn_reflns_limit_k_min -16
_diffrn_reflns_limit_l_max 21
_diffrn_reflns_limit_l_min -20
_diffrn_reflns_number 20717
_diffrn_reflns_theta_full 26.40
_diffrn_reflns_theta_max 26.40
_diffrn_reflns_theta_min 1.97
_exptl_absorpt_coefficient_mu 5.226
_exptl_absorpt_correction_T_max 1
_exptl_absorpt_correction_T_min 0.78
_exptl_absorpt_correction_type empirical
_exptl_absorpt_process_details 'Blessing, 1995'
_exptl_crystal_colour 'dark green'
_exptl_crystal_density_diffrn 1.537
_exptl_crystal_description block
_exptl_crystal_F_000 1692
_exptl_crystal_size_max 0.24
_exptl_crystal_size_mid 0.21
_exptl_crystal_size_min 0.13
_refine_diff_density_max 1.171
_refine_diff_density_min -1.116
_refine_diff_density_rms 0.151
_refine_ls_abs_structure_details 'Flack H D (1983), Acta Cryst. A39, 876-881'
_refine_ls_abs_structure_Flack 0.046(6)
_refine_ls_extinction_method none
_refine_ls_goodness_of_fit_ref 0.997
_refine_ls_hydrogen_treatment constr
_refine_ls_matrix_type full
_refine_ls_number_parameters 731
_refine_ls_number_reflns 10013
_refine_ls_number_restraints 2
_refine_ls_restrained_S_all 0.997
_refine_ls_R_factor_all 0.0516
_refine_ls_R_factor_gt 0.0419
_refine_ls_shift/su_max 0.001
_refine_ls_shift/su_mean 0.000
_refine_ls_structure_factor_coef Fsqd
_refine_ls_weighting_details 'calc w=1/[\s^2^(Fo^2^)+(0.0300P)^2^+0.0000P] where P=(Fo^2^+2Fc^2^)/3'
_refine_ls_weighting_scheme calc
_refine_ls_wR_factor_gt 0.0774
_refine_ls_wR_factor_ref 0.0820
_reflns_number_gt 8785
_reflns_number_total 10013
_reflns_threshold_expression >2sigma(I)
_cod_data_source_file ja904565j_si_002.cif
_cod_data_source_block sgm567s
_cod_original_sg_symbol_H-M 'P c'
_cod_database_code 4105065

loop_
_symmetry_equiv_pos_as_xyz
'x, y, z'
'x, -y, z+1/2'

loop_
_atom_site_label
_atom_site_type_symbol
_atom_site_fract_x
_atom_site_fract_y
_atom_site_fract_z
_atom_site_U_iso_or_equiv
_atom_site_adp_type
_atom_site_occupancy
_atom_site_symmetry_multiplicity
_atom_site_calc_flag
_atom_site_refinement_flags
U1A U 0.89741(2) 0.56476(3) 0.61724(2) 0.02001(10) Uani 1 1 d .
U1B U 0.34315(2) 0.87168(3) 0.27295(2) 0.02066(10) Uani 1 1 d .
Ga1A Ga 0.85980(7) 0.33115(9) 0.62456(7) 0.0260(3) Uani 1 1 d .
Ga1B Ga 0.37958(8) 1.10698(10) 0.27026(7) 0.0291(3) Uani 1 1 d .
Si1A Si 1.1051(2) 0.4515(3) 0.48888(18) 0.0315(8) Uani 1 1 d .
Si1B Si 0.55598(19) 0.9524(3) 0.40072(18) 0.0300(8) Uani 1 1 d .
Si2A Si 0.8318(2) 0.8410(3) 0.7132(2) 0.0308(9) Uani 1 1 d .
Si2B Si 0.3962(2) 0.5920(3) 0.1760(2) 0.0361(9) Uani 1 1 d .
Si3B Si 0.1366(2) 0.9813(2) 0.40935(18) 0.0288(7) Uani 1 1 d .
Si3A Si 0.6935(2) 0.4797(3) 0.47835(19) 0.0337(8) Uani 1 1 d .
C1B C 0.3356(7) 1.2431(9) 0.1910(6) 0.029(3) Uani 1 1 d .
C1A C 0.8989(8) 0.2047(8) 0.7117(6) 0.029(3) Uani 1 1 d .
C2A C 0.8126(7) 0.2161(8) 0.7179(7) 0.031(3) Uani 1 1 d .
C2B C 0.3186(7) 1.2679(8) 0.2671(6) 0.025(3) Uani 1 1 d .
C3A C 0.7800(7) 0.1855(8) 0.6457(6) 0.024(3) Uani 1 1 d .
C3B C 0.3903(7) 1.2788(8) 0.3084(6) 0.023(3) Uani 1 1 d .
C4A C 0.8460(8) 0.1573(8) 0.5984(7) 0.033(3) Uani 1 1 d .
C4B C 0.4557(7) 1.2556(8) 0.2590(7) 0.030(3) Uani 1 1 d .
C5A C 0.9197(7) 0.1695(8) 0.6390(6) 0.023(3) Uani 1 1 d .
C5B C 0.4227(7) 1.2342(8) 0.1853(6) 0.027(3) Uani 1 1 d .
C6A C 0.9564(8) 0.2217(9) 0.7781(6) 0.041(3) Uani 1 1 d .
H6AA H 0.9724 0.1542 0.7995 0.062 Uiso 1 1 calc R
H6AB H 0.9291 0.2631 0.8174 0.062 Uiso 1 1 calc R
H6AC H 1.0050 0.2588 0.7605 0.062 Uiso 1 1 calc R
C6B C 0.2762(8) 1.2276(10) 0.1253(6) 0.044(3) Uani 1 1 d .
H6BA H 0.2613 1.2955 0.1038 0.066 Uiso 1 1 calc R
H6BB H 0.2272 1.1924 0.1440 0.066 Uiso 1 1 calc R
H6BC H 0.3018 1.1849 0.0857 0.066 Uiso 1 1 calc R
C7A C 0.7666(8) 0.2462(10) 0.7873(7) 0.043(3) Uani 1 1 d .
H7AA H 0.7673 0.1884 0.8238 0.065 Uiso 1 1 calc R
H7AB H 0.7102 0.2626 0.7734 0.065 Uiso 1 1 calc R
H7AC H 0.7921 0.3076 0.8106 0.065 Uiso 1 1 calc R
C7B C 0.2306(8) 1.2875(9) 0.2953(7) 0.043(3) Uani 1 1 d .
H7BA H 0.2169 1.3612 0.2887 0.064 Uiso 1 1 calc R
H7BB H 0.2266 1.2689 0.3494 0.064 Uiso 1 1 calc R
H7BC H 0.1925 1.2447 0.2656 0.064 Uiso 1 1 calc R
C8A C 0.6909(7) 0.1808(9) 0.6239(7) 0.040(3) Uani 1 1 d .
H8AA H 0.6646 0.1235 0.6513 0.060 Uiso 1 1 calc R
H8AB H 0.6859 0.1693 0.5688 0.060 Uiso 1 1 calc R
H8AC H 0.6645 0.2467 0.6374 0.060 Uiso 1 1 calc R
C8B C 0.3973(8) 1.3157(10) 0.3908(6) 0.042(3) Uani 1 1 d .
H8BA H 0.3733 1.3853 0.3954 0.064 Uiso 1 1 calc R
H8BB H 0.4548 1.3183 0.4057 0.064 Uiso 1 1 calc R
H8BC H 0.3682 1.2671 0.4242 0.064 Uiso 1 1 calc R
C9A C 0.8398(8) 0.1123(9) 0.5174(6) 0.040(3) Uani 1 1 d .
H9AA H 0.8391 0.0361 0.5200 0.059 Uiso 1 1 calc R
H9AB H 0.8868 0.1352 0.4874 0.059 Uiso 1 1 calc R
H9AC H 0.7896 0.1370 0.4931 0.059 Uiso 1 1 calc R
C9B C 0.5465(7) 1.2659(9) 0.2777(7) 0.042(3) Uani 1 1 d .
H9BA H 0.5599 1.3393 0.2864 0.063 Uiso 1 1 calc R
H9BB H 0.5787 1.2392 0.2350 0.063 Uiso 1 1 calc R
H9BC H 0.5590 1.2256 0.3238 0.063 Uiso 1 1 calc R
C10A C 1.0031(7) 0.1451(9) 0.6096(8) 0.041(3) Uani 1 1 d .
H10A H 1.0027 0.0764 0.5852 0.061 Uiso 1 1 calc R
H10B H 1.0421 0.1449 0.6521 0.061 Uiso 1 1 calc R
H10C H 1.0192 0.1980 0.5722 0.061 Uiso 1 1 calc R
C10B C 0.4715(8) 1.2130(10) 0.1135(7) 0.045(3) Uani 1 1 d .
H10D H 0.4930 1.2787 0.0935 0.068 Uiso 1 1 calc R
H10E H 0.4362 1.1805 0.0751 0.068 Uiso 1 1 calc R
H10F H 0.5168 1.1660 0.1256 0.068 Uiso 1 1 calc R
C11B C 0.4594(8) 0.8773(9) 0.3937(6) 0.027(3) Uani 1 1 d .
C11A C 1.0588(7) 0.5082(9) 0.5759(6) 0.026(3) Uani 1 1 d .
C12A C 1.0614(8) 0.6163(9) 0.5982(7) 0.028(3) Uani 1 1 d .
H12A H 1.0818 0.6743 0.5654 0.034 Uiso 1 1 calc R
C12B C 0.3843(7) 0.9069(9) 0.4265(6) 0.026(3) Uani 1 1 d .
H12B H 0.3744 0.9733 0.4548 0.031 Uiso 1 1 calc R
C13A C 1.0444(8) 0.6251(9) 0.6757(8) 0.033(3) Uani 1 1 d .
H13A H 1.0540 0.6887 0.7074 0.040 Uiso 1 1 calc R
C13B C 0.3314(8) 0.8226(10) 0.4245(6) 0.034(3) Uani 1 1 d .
H13B H 0.2793 0.8178 0.4537 0.041 Uiso 1 1 calc R
C14A C 1.0365(7) 0.5213(11) 0.7047(6) 0.037(3) Uani 1 1 d .
H14A H 1.0366 0.5017 0.7600 0.044 Uiso 1 1 calc R
C14B C 0.3720(7) 0.7391(11) 0.3928(7) 0.042(3) Uani 1 1 d .
H14B H 0.3527 0.6653 0.3951 0.051 Uiso 1 1 calc R
C15A C 1.0433(7) 0.4536(9) 0.6457(6) 0.028(3) Uani 1 1 d .
H15A H 1.0465 0.3762 0.6514 0.034 Uiso 1 1 calc R
C15B C 0.4515(7) 0.7694(9) 0.3726(6) 0.029(3) Uani 1 1 d .
H15B H 0.4969 0.7218 0.3574 0.035 Uiso 1 1 calc R
C16A C 1.1549(10) 0.5573(9) 0.4313(9) 0.061(5) Uani 1 1 d .
H16A H 1.1135 0.5935 0.4008 0.091 Uiso 1 1 calc R
H16B H 1.1956 0.5265 0.3973 0.091 Uiso 1 1 calc R
H16C H 1.1815 0.6070 0.4657 0.091 Uiso 1 1 calc R
C16B C 0.6321(8) 0.8748(10) 0.4575(7) 0.048(4) Uani 1 1 d .
H16D H 0.6852 0.9096 0.4560 0.072 Uiso 1 1 calc R
H16E H 0.6371 0.8049 0.4356 0.072 Uiso 1 1 calc R
H16F H 0.6138 0.8694 0.5105 0.072 Uiso 1 1 calc R
C17A C 1.1849(8) 0.3580(10) 0.5237(8) 0.049(4) Uani 1 1 d .
H17A H 1.1588 0.3015 0.5522 0.074 Uiso 1 1 calc R
H17B H 1.2232 0.3948 0.5571 0.074 Uiso 1 1 calc R
H17C H 1.2142 0.3290 0.4800 0.074 Uiso 1 1 calc R
C17B C 0.5343(9) 1.0773(10) 0.4507(8) 0.052(4) Uani 1 1 d .
H17D H 0.4862 1.1102 0.4278 0.078 Uiso 1 1 calc R
H17E H 0.5812 1.1240 0.4457 0.078 Uiso 1 1 calc R
H17F H 0.5240 1.0635 0.5048 0.078 Uiso 1 1 calc R
C18A C 1.0341(9) 0.3785(10) 0.4263(7) 0.050(4) Uani 1 1 d .
H18A H 0.9960 0.3386 0.4577 0.076 Uiso 1 1 calc R
H18B H 1.0651 0.3308 0.3938 0.076 Uiso 1 1 calc R
H18C H 1.0037 0.4276 0.3942 0.076 Uiso 1 1 calc R
C18B C 0.6033(7) 0.9789(9) 0.3070(6) 0.034(3) Uani 1 1 d .
H18D H 0.5698 1.0290 0.2787 0.052 Uiso 1 1 calc R
H18E H 0.6073 0.9139 0.2779 0.052 Uiso 1 1 calc R
H18F H 0.6579 1.0079 0.3148 0.052 Uiso 1 1 calc R
C19B C 0.4066(7) 0.7345(9) 0.1670(6) 0.024(3) Uani 1 1 d .
C19A C 0.8232(7) 0.6953(9) 0.7199(6) 0.030(3) Uani 1 1 d .
C20A C 0.8736(8) 0.6333(10) 0.7656(6) 0.030(3) Uani 1 1 d .
H20A H 0.9178 0.6611 0.7993 0.036 Uiso 1 1 calc R
C20B C 0.4740(7) 0.7966(9) 0.1905(6) 0.027(3) Uani 1 1 d .
H20B H 0.5250 0.7682 0.2139 0.032 Uiso 1 1 calc R
C21B C 0.4652(7) 0.8988(10) 0.1641(6) 0.029(3) Uani 1 1 d .
H21A H 0.5083 0.9537 0.1655 0.035 Uiso 1 1 calc R
C21A C 0.8453(9) 0.5324(8) 0.7680(7) 0.030(3) Uani 1 1 d .
H21B H 0.8645 0.4763 0.8033 0.037 Uiso 1 1 calc R
C22A C 0.7722(8) 0.5315(9) 0.7243(7) 0.034(3) Uani 1 1 d .
H22A H 0.7323 0.4727 0.7226 0.041 Uiso 1 1 calc R
C22B C 0.3910(9) 0.9039(9) 0.1208(7) 0.029(3) Uani 1 1 d .
H22B H 0.3736 0.9632 0.0876 0.035 Uiso 1 1 calc R
C23B C 0.3571(7) 0.8049(9) 0.1211(6) 0.024(3) Uani 1 1 d .
H23A H 0.3103 0.7827 0.0884 0.029 Uiso 1 1 calc R
C23A C 0.7582(7) 0.6316(9) 0.6952(6) 0.030(3) Uani 1 1 d .
H23B H 0.7065 0.6565 0.6711 0.036 Uiso 1 1 calc R
C24A C 0.9325(9) 0.8841(9) 0.6770(8) 0.046(4) Uani 1 1 d .
H24A H 0.9737 0.8749 0.7170 0.069 Uiso 1 1 calc R
H24B H 0.9296 0.9577 0.6625 0.069 Uiso 1 1 calc R
H24C H 0.9473 0.8423 0.6323 0.069 Uiso 1 1 calc R
C24B C 0.4781(9) 0.5393(10) 0.2364(8) 0.058(4) Uani 1 1 d .
H24D H 0.5309 0.5550 0.2133 0.087 Uiso 1 1 calc R
H24E H 0.4716 0.4637 0.2409 0.087 Uiso 1 1 calc R
H24F H 0.4753 0.5711 0.2872 0.087 Uiso 1 1 calc R
C25A C 0.7490(9) 0.8917(8) 0.6501(7) 0.039(3) Uani 1 1 d .
H25A H 0.7445 0.9673 0.6564 0.058 Uiso 1 1 calc R
H25B H 0.6973 0.8588 0.6640 0.058 Uiso 1 1 calc R
H25C H 0.7617 0.8755 0.5968 0.058 Uiso 1 1 calc R
C25B C 0.2961(10) 0.5526(9) 0.2203(8) 0.055(4) Uani 1 1 d .
H25D H 0.2922 0.5822 0.2717 0.083 Uiso 1 1 calc R
H25E H 0.2931 0.4765 0.2232 0.083 Uiso 1 1 calc R
H25F H 0.2511 0.5787 0.1888 0.083 Uiso 1 1 calc R
C26A C 0.8204(9) 0.8952(10) 0.8101(7) 0.044(4) Uani 1 1 d .
H26A H 0.8637 0.8679 0.8431 0.066 Uiso 1 1 calc R
H26B H 0.7673 0.8751 0.8307 0.066 Uiso 1 1 calc R
H26C H 0.8242 0.9713 0.8079 0.066 Uiso 1 1 calc R
C26B C 0.4002(9) 0.5311(10) 0.0793(7) 0.048(4) Uani 1 1 d .
H26D H 0.4076 0.5854 0.0406 0.072 Uiso 1 1 calc R
H26E H 0.3492 0.4938 0.0693 0.072 Uiso 1 1 calc R
H26F H 0.4459 0.4820 0.0771 0.072 Uiso 1 1 calc R
C27B C 0.1798(7) 0.9236(9) 0.3213(6) 0.026(3) Uani 1 1 d .
C27A C 0.7873(7) 0.5606(8) 0.4919(7) 0.022(3) Uani 1 1 d .
C28B C 0.1920(6) 0.9804(9) 0.2524(6) 0.026(3) Uani 1 1 d .
H28A H 0.1865 1.0577 0.2472 0.031 Uiso 1 1 calc R
C28A C 0.9150(8) 0.6229(11) 0.4653(6) 0.040(3) Uani 1 1 d .
H28B H 0.9676 0.6311 0.4373 0.048 Uiso 1 1 calc R
C29B C 0.2015(7) 0.9101(11) 0.1909(7) 0.034(3) Uani 1 1 d .
H29A H 0.1991 0.9292 0.1357 0.041 Uiso 1 1 calc R
C29A C 0.8638(7) 0.5372(10) 0.4622(6) 0.032(3) Uani 1 1 d .
H29B H 0.8764 0.4720 0.4334 0.039 Uiso 1 1 calc R
C30A C 0.8700(8) 0.7036(9) 0.5010(6) 0.032(3) Uani 1 1 d .
H30A H 0.8861 0.7787 0.5019 0.038 Uiso 1 1 calc R
C30B C 0.1937(6) 0.8095(10) 0.2200(7) 0.033(3) Uani 1 1 d .
H30B H 0.1834 0.7456 0.1888 0.039 Uiso 1 1 calc R
C31B C 0.1814(7) 0.8174(9) 0.2989(7) 0.027(3) Uani 1 1 d .
H31A H 0.1638 0.7583 0.3321 0.032 Uiso 1 1 calc R
C31A C 0.7906(8) 0.6659(9) 0.5148(6) 0.028(3) Uani 1 1 d .
H31B H 0.7427 0.7094 0.5296 0.034 Uiso 1 1 calc R
C32B C 0.0502(9) 1.0671(10) 0.3800(8) 0.048(4) Uani 1 1 d .
H32A H 0.0100 1.0261 0.3514 0.073 Uiso 1 1 calc R
H32B H 0.0707 1.1235 0.3476 0.073 Uiso 1 1 calc R
H32C H 0.0245 1.0968 0.4254 0.073 Uiso 1 1 calc R
C32A C 0.7219(9) 0.3547(9) 0.4352(8) 0.054(4) Uani 1 1 d .
H32D H 0.7483 0.3672 0.3859 0.081 Uiso 1 1 calc R
H32E H 0.6729 0.3123 0.4275 0.081 Uiso 1 1 calc R
H32F H 0.7597 0.3178 0.4691 0.081 Uiso 1 1 calc R
C33B C 0.2080(9) 1.0634(10) 0.4672(7) 0.045(4) Uani 1 1 d .
H33A H 0.2380 1.1104 0.4333 0.067 Uiso 1 1 calc R
H33B H 0.2466 1.0184 0.4944 0.067 Uiso 1 1 calc R
H33C H 0.1769 1.1044 0.5041 0.067 Uiso 1 1 calc R
C33A C 0.6236(9) 0.5483(12) 0.4128(9) 0.066(5) Uani 1 1 d .
H33D H 0.6546 0.5779 0.3703 0.099 Uiso 1 1 calc R
H33E H 0.5959 0.6045 0.4404 0.099 Uiso 1 1 calc R
H33F H 0.5831 0.4992 0.3930 0.099 Uiso 1 1 calc R
C34B C 0.0965(9) 0.8762(10) 0.4714(7) 0.053(4) Uani 1 1 d .
H34A H 0.0574 0.8340 0.4426 0.079 Uiso 1 1 calc R
H34B H 0.0693 0.9071 0.5157 0.079 Uiso 1 1 calc R
H34C H 0.1416 0.8320 0.4887 0.079 Uiso 1 1 calc R
C34A C 0.6372(8) 0.4535(10) 0.5695(7) 0.048(4) Uani 1 1 d .
H34D H 0.5922 0.4052 0.5594 0.071 Uiso 1 1 calc R
H34E H 0.6154 0.5191 0.5896 0.071 Uiso 1 1 calc R
H34F H 0.6745 0.4227 0.6070 0.071 Uiso 1 1 calc R

loop_
_atom_site_aniso_label
_atom_site_aniso_U_11
_atom_site_aniso_U_22
_atom_site_aniso_U_33
_atom_site_aniso_U_23
_atom_site_aniso_U_13
_atom_site_aniso_U_12
U1A 0.0210(2) 0.0219(2) 0.0171(2) 0.00158(17) -0.00007(17) 0.00031(18)
U1B 0.0164(2) 0.0276(2) 0.0180(2) 0.00239(18) 0.00011(17) -0.00061(18)
Ga1A 0.0267(7) 0.0225(7) 0.0290(7) 0.0032(6) 0.0020(6) -0.0003(5)
Ga1B 0.0304(7) 0.0273(7) 0.0295(7) -0.0009(6) 0.0005(6) -0.0005(6)
Si1A 0.0315(19) 0.0367(19) 0.0262(17) -0.0009(14) 0.0057(15) -0.0001(15)
Si1B 0.0202(17) 0.044(2) 0.0255(17) 0.0012(14) -0.0028(13) -0.0023(14)
Si2A 0.038(2) 0.0231(18) 0.032(2) 0.0003(15) 0.0030(17) 0.0060(16)
Si2B 0.042(2) 0.0316(19) 0.035(2) 0.0006(16) -0.0023(17) 0.0027(17)
Si3B 0.0242(18) 0.0357(19) 0.0265(17) -0.0030(14) 0.0056(14) 0.0032(14)
Si3A 0.0268(19) 0.042(2) 0.0319(19) 0.0057(15) -0.0076(15) -0.0001(15)
C1B 0.027(7) 0.033(6) 0.027(6) 0.007(5) 0.006(5) -0.001(5)
C1A 0.044(8) 0.016(6) 0.026(6) 0.005(5) -0.002(5) -0.005(5)
C2A 0.033(7) 0.020(6) 0.040(7) 0.010(5) 0.007(6) -0.007(5)
C2B 0.041(8) 0.018(5) 0.017(6) -0.005(4) -0.001(5) -0.002(5)
C3A 0.017(6) 0.024(6) 0.032(6) 0.009(5) 0.005(5) 0.003(5)
C3B 0.025(6) 0.023(6) 0.022(6) -0.008(5) 0.001(5) 0.005(5)
C4A 0.051(9) 0.009(5) 0.038(7) 0.006(5) 0.008(6) -0.001(5)
C4B 0.028(7) 0.018(6) 0.044(7) -0.007(5) 0.007(6) -0.008(5)
C5A 0.021(7) 0.022(6) 0.026(6) 0.003(5) 0.005(5) -0.004(5)
C5B 0.020(6) 0.025(6) 0.035(7) 0.000(5) 0.007(5) 0.005(5)
C6A 0.043(8) 0.043(8) 0.039(7) 0.001(6) -0.017(6) 0.001(6)
C6B 0.039(8) 0.068(10) 0.025(7) -0.006(6) -0.006(6) -0.004(7)
C7A 0.041(8) 0.044(8) 0.043(8) -0.005(6) 0.016(6) 0.002(6)
C7B 0.050(9) 0.032(7) 0.046(8) -0.004(6) 0.009(7) 0.017(6)
C8A 0.038(8) 0.030(7) 0.052(8) 0.008(6) 0.002(6) 0.000(6)
C8B 0.046(8) 0.052(8) 0.029(7) -0.012(6) -0.003(6) 0.000(7)
C9A 0.037(8) 0.047(8) 0.035(7) -0.003(6) 0.010(6) 0.001(6)
C9B 0.018(7) 0.038(7) 0.070(9) 0.006(7) -0.003(6) 0.003(5)
C10A 0.031(8) 0.031(7) 0.061(9) -0.001(6) 0.015(7) 0.001(6)
C10B 0.043(9) 0.048(8) 0.044(8) 0.007(6) 0.020(7) 0.001(6)
C11B 0.022(7) 0.050(8) 0.009(6) 0.004(5) -0.005(5) 0.008(5)
C11A 0.018(6) 0.034(6) 0.025(6) 0.003(5) 0.004(5) 0.007(5)
C12A 0.020(7) 0.032(7) 0.033(8) -0.001(6) 0.006(6) -0.003(5)
C12B 0.031(7) 0.036(7) 0.012(5) 0.005(5) 0.001(5) 0.004(5)
C13A 0.030(8) 0.025(7) 0.045(9) -0.009(6) -0.001(6) -0.007(5)
C13B 0.023(7) 0.059(9) 0.021(6) 0.010(6) 0.003(5) 0.002(7)
C14A 0.027(7) 0.073(10) 0.011(6) 0.006(6) -0.006(5) 0.012(7)
C14B 0.030(8) 0.059(9) 0.038(7) 0.018(7) -0.014(6) -0.009(7)
C15A 0.024(6) 0.038(7) 0.024(6) 0.007(5) -0.007(5) 0.008(5)
C15B 0.028(7) 0.032(6) 0.029(6) 0.008(5) -0.007(5) 0.006(5)
C16A 0.069(11) 0.044(9) 0.069(11) 0.011(7) 0.041(9) -0.010(7)
C16B 0.026(8) 0.077(10) 0.041(8) 0.023(7) -0.004(6) -0.008(7)
C17A 0.028(8) 0.064(9) 0.056(9) -0.017(7) 0.011(7) 0.024(6)
C17B 0.051(10) 0.066(10) 0.038(8) -0.001(7) 0.004(7) -0.032(8)
C18A 0.056(11) 0.057(10) 0.038(9) -0.016(6) -0.010(8) 0.020(7)
C18B 0.021(6) 0.050(8) 0.032(7) 0.000(6) 0.001(5) -0.004(6)
C19B 0.022(7) 0.036(7) 0.014(5) -0.005(5) 0.002(5) 0.004(5)
C19A 0.031(7) 0.030(6) 0.028(6) -0.006(5) 0.007(5) 0.007(5)
C20A 0.034(8) 0.044(8) 0.012(6) 0.004(6) 0.007(5) -0.008(6)
C20B 0.023(6) 0.043(7) 0.015(5) 0.002(5) 0.013(5) 0.013(5)
C21B 0.022(7) 0.046(7) 0.020(6) 0.003(6) 0.009(5) -0.001(6)
C21A 0.054(9) 0.019(5) 0.019(6) 0.006(5) 0.010(6) 0.005(6)
C22A 0.053(9) 0.018(6) 0.032(7) -0.004(5) 0.023(6) -0.007(6)
C22B 0.039(8) 0.034(6) 0.014(5) 0.010(6) -0.002(5) 0.004(7)
C23B 0.019(6) 0.035(7) 0.017(6) -0.001(5) 0.000(5) 0.008(5)
C23A 0.022(6) 0.044(7) 0.024(6) 0.000(5) -0.002(5) 0.002(6)
C24A 0.047(9) 0.034(7) 0.057(9) 0.001(6) 0.010(8) -0.006(6)
C24B 0.061(11) 0.047(8) 0.065(10) -0.016(8) -0.017(9) 0.011(8)
C25A 0.061(10) 0.021(6) 0.034(7) 0.009(5) -0.011(7) 0.009(6)
C25B 0.077(12) 0.035(8) 0.054(10) 0.012(7) 0.010(9) -0.015(7)
C26A 0.045(9) 0.040(7) 0.047(8) -0.012(6) -0.001(7) 0.011(6)
C26B 0.036(8) 0.047(8) 0.062(10) -0.013(7) 0.005(7) 0.015(7)
C27B 0.021(7) 0.030(6) 0.026(7) 0.005(5) -0.010(5) -0.001(5)
C27A 0.014(6) 0.029(6) 0.022(6) 0.002(4) -0.001(5) 0.003(4)
C28B 0.015(6) 0.031(7) 0.032(7) -0.003(5) -0.003(5) 0.012(5)
C28A 0.034(8) 0.071(10) 0.014(6) 0.013(7) -0.002(5) -0.024(8)
C29B 0.013(7) 0.063(9) 0.027(7) 0.004(7) -0.014(6) 0.007(6)
C29A 0.020(7) 0.062(8) 0.015(6) -0.007(5) -0.003(5) 0.010(6)
C30A 0.043(8) 0.029(6) 0.023(6) 0.014(5) -0.016(6) -0.007(6)
C30B 0.010(6) 0.057(8) 0.032(7) -0.025(6) -0.003(5) 0.003(6)
C31B 0.016(6) 0.029(7) 0.036(7) 0.001(5) -0.003(5) -0.009(5)
C31A 0.038(8) 0.032(6) 0.015(6) 0.002(5) -0.005(5) 0.005(5)
C32B 0.041(9) 0.063(9) 0.041(8) -0.018(7) -0.013(7) 0.012(7)
C32A 0.057(10) 0.044(8) 0.061(10) -0.004(7) -0.015(8) -0.011(7)
C33B 0.039(9) 0.065(10) 0.031(8) -0.014(6) 0.002(7) 0.004(7)
C33A 0.044(10) 0.075(11) 0.079(12) 0.016(9) -0.033(9) -0.005(8)
C34B 0.062(11) 0.070(10) 0.026(7) -0.004(6) 0.021(7) 0.010(8)
C34A 0.034(8) 0.066(9) 0.043(8) -0.011(7) 0.008(6) -0.010(7)

loop_
_atom_type_symbol
_atom_type_description
_atom_type_scat_dispersion_real
_atom_type_scat_dispersion_imag
_atom_type_scat_source
C C 0.0033 0.0016 'International Tables Vol C Tables 4.2.6.8 and 6.1.1.4'
H H 0.0000 0.0000 'International Tables Vol C Tables 4.2.6.8 and 6.1.1.4'
Si Si 0.0817 0.0704 'International Tables Vol C Tables 4.2.6.8 and 6.1.1.4'
Ga Ga 0.2307 1.6083 'International Tables Vol C Tables 4.2.6.8 and 6.1.1.4'
U U -9.6767 9.6646 'International Tables Vol C Tables 4.2.6.8 and 6.1.1.4'

loop_
_geom_angle_atom_site_label_1
_geom_angle_atom_site_label_2
_geom_angle_atom_site_label_3
_geom_angle
C13A U1A C30A 103.7(4)
C13A U1A C19A 88.5(4)
C30A U1A C19A 91.0(4)
C13A U1A C20A 71.7(4)
C30A U1A C20A 117.8(4)
C19A U1A C20A 29.3(3)
C13A U1A C28A 100.9(4)
C30A U1A C28A 29.8(4)
C19A U1A C28A 120.7(4)
C20A U1A C28A 145.9(3)
C13A U1A C12A 29.1(4)
C30A U1A C12A 85.0(4)
C19A U1A C12A 111.3(3)
C20A U1A C12A 100.1(4)
C28A U1A C12A 73.7(4)
C13A U1A C29A 124.9(4)
C30A U1A C29A 47.8(4)
C19A U1A C29A 128.9(3)
C20A U1A C29A 157.5(4)
C28A U1A C29A 28.8(3)
C12A U1A C29A 95.8(4)
C13A U1A C23A 116.9(4)
C30A U1A C23A 91.8(4)
C19A U1A C23A 29.5(3)
C20A U1A C23A 47.8(3)
C28A U1A C23A 118.2(4)
C12A U1A C23A 140.7(3)
C29A U1A C23A 110.7(3)
C13A U1A C14A 30.0(3)
C30A U1A C14A 131.9(4)
C19A U1A C14A 97.2(3)
C20A U1A C14A 70.6(4)
C28A U1A C14A 119.4(4)
C12A U1A C14A 47.8(4)
C29A U1A C14A 131.7(4)
C23A U1A C14A 117.3(3)
C13A U1A C21A 87.7(4)
C30A U1A C21A 138.1(4)
C19A U1A C21A 48.5(3)
C20A U1A C21A 28.5(3)
C28A U1A C21A 166.5(4)
C12A U1A C21A 116.3(4)
C29A U1A C21A 146.7(4)
C23A U1A C21A 48.4(4)
C14A U1A C21A 72.9(4)
C13A U1A C22A 116.0(4)
C30A U1A C22A 118.3(4)
C19A U1A C22A 48.0(3)
C20A U1A C22A 47.1(4)
C28A U1A C22A 139.1(4)
C12A U1A C22A 145.1(4)
C29A U1A C22A 119.0(4)
C23A U1A C22A 28.9(3)
C14A U1A C22A 101.5(4)
C21A U1A C22A 29.3(4)
C13A U1A C31A 130.9(3)
C30A U1A C31A 29.3(3)
C19A U1A C31A 82.0(3)
C20A U1A C31A 111.2(4)
C28A U1A C31A 48.2(4)
C12A U1A C31A 114.3(4)
C29A U1A C31A 47.0(3)
C23A U1A C31A 70.3(3)
C14A U1A C31A 160.6(4)
C21A U1A C31A 118.4(4)
C22A U1A C31A 92.3(4)
C13A U1A C15A 48.0(3)
C30A U1A C15A 126.5(4)
C19A U1A C15A 124.7(3)
C20A U1A C15A 96.7(3)
C28A U1A C15A 102.3(4)
C12A U1A C15A 47.6(3)
C29A U1A C15A 105.8(3)
C23A U1A C15A 139.4(3)
C14A U1A C15A 27.9(3)
C21A U1A C15A 91.1(4)
C22A U1A C15A 115.1(4)
C31A U1A C15A 150.2(3)
C13A U1A C27A 148.7(4)
C30A U1A C27A 48.4(3)
C19A U1A C27A 103.6(3)
C20A U1A C27A 129.8(4)
C28A U1A C27A 48.1(3)
C12A U1A C27A 121.6(4)
C29A U1A C27A 28.6(3)
C23A U1A C27A 82.2(3)
C14A U1A C27A 159.2(3)
C21A U1A C27A 122.0(4)
C22A U1A C27A 92.8(4)
C31A U1A C27A 28.9(3)
C15A U1A C27A 131.5(3)
C13A U1A C11A 49.0(4)
C30A U1A C11A 97.3(4)
C19A U1A C11A 137.6(3)
C20A U1A C11A 117.0(3)
C28A U1A C11A 74.1(4)
C12A U1A C11A 29.6(3)
C29A U1A C11A 84.4(3)
C23A U1A C11A 164.8(3)
C14A U1A C11A 47.9(3)
C21A U1A C11A 119.2(4)
C22A U1A C11A 144.3(3)
C31A U1A C11A 122.2(3)
C15A U1A C11A 29.2(3)
C27A U1A C11A 112.9(3)
C13A U1A Ga1A 116.1(2)
C30A U1A Ga1A 129.4(2)
C19A U1A Ga1A 118.7(2)
C20A U1A Ga1A 104.0(3)
C28A U1A Ga1A 108.9(3)
C12A U1A Ga1A 115.5(2)
C29A U1A Ga1A 83.0(3)
C23A U1A Ga1A 96.6(2)
C14A U1A Ga1A 86.9(3)
C21A U1A Ga1A 75.8(2)
C22A U1A Ga1A 71.1(2)
C31A U1A Ga1A 110.6(2)
C15A U1A Ga1A 70.7(2)
C27A U1A Ga1A 83.5(2)
C11A U1A Ga1A 87.1(2)
C13B U1B C30B 101.3(4)
C13B U1B C14B 29.2(4)
C30B U1B C14B 103.4(4)
C13B U1B C19B 122.2(4)
C30B U1B C19B 85.8(3)
C14B U1B C19B 93.1(4)
C13B U1B C20B 119.0(4)
C30B U1B C20B 114.7(3)
C14B U1B C20B 92.9(4)
C19B U1B C20B 29.8(3)
C13B U1B C29B 118.8(4)
C30B U1B C29B 29.3(3)
C14B U1B C29B 130.5(4)
C19B U1B C29B 94.7(4)
C20B U1B C29B 116.2(4)
C13B U1B C31B 73.4(4)
C30B U1B C31B 29.4(3)
C14B U1B C31B 83.3(4)
C19B U1B C31B 108.2(3)
C20B U1B C31B 137.8(3)
C29B U1B C31B 48.0(4)
C13B U1B C21B 138.1(3)
C30B U1B C21B 116.7(3)
C14B U1B C21B 118.5(4)
C19B U1B C21B 49.3(4)
C20B U1B C21B 29.1(3)
C29B U1B C21B 103.0(4)
C31B U1B C21B 146.0(3)
C13B U1B C23B 148.9(3)
C30B U1B C23B 70.4(3)
C14B U1B C23B 121.5(4)
C19B U1B C23B 30.3(3)
C20B U1B C23B 48.1(3)
C29B U1B C23B 68.5(4)
C31B U1B C23B 99.1(3)
C21B U1B C23B 47.9(3)
C13B U1B C12B 28.9(3)
C30B U1B C12B 125.7(4)
C14B U1B C12B 47.6(4)
C19B U1B C12B 131.0(3)
C20B U1B C12B 111.8(3)
C29B U1B C12B 131.8(4)
C31B U1B C12B 96.4(3)
C21B U1B C12B 117.6(3)
C23B U1B C12B 159.7(3)
C13B U1B C22B 167.0(4)
C30B U1B C22B 88.5(4)
C14B U1B C22B 140.2(4)
C19B U1B C22B 49.5(3)
C20B U1B C22B 48.4(3)
C29B U1B C22B 73.7(4)
C31B U1B C22B 117.5(4)
C21B U1B C22B 29.6(4)
C23B U1B C22B 28.6(3)
C12B U1B C22B 144.8(4)
C13B U1B C15B 48.5(4)
C30B U1B C15B 129.6(4)
C14B U1B C15B 29.3(3)
C19B U1B C15B 83.1(3)
C20B U1B C15B 70.8(3)
C29B U1B C15B 158.7(4)
C31B U1B C15B 112.6(3)
C21B U1B C15B 91.6(3)
C23B U1B C15B 113.1(3)
C12B U1B C15B 48.0(3)
C22B U1B C15B 118.6(4)
C13B U1B C11B 48.2(4)
C30B U1B C11B 149.0(4)
C14B U1B C11B 48.1(4)
C19B U1B C11B 105.2(3)
C20B U1B C11B 83.0(3)
C29B U1B C11B 160.0(4)
C31B U1B C11B 121.5(4)
C21B U1B C11B 91.4(4)
C23B U1B C11B 131.0(3)
C12B U1B C11B 29.0(3)
C22B U1B C11B 120.8(4)
C15B U1B C11B 29.5(3)
C13B U1B C28B 99.8(4)
C30B U1B C28B 47.6(3)
C14B U1B C28B 123.0(4)
C19B U1B C28B 123.6(3)
C20B U1B C28B 141.0(3)
C29B U1B C28B 29.0(3)
C31B U1B C28B 46.9(3)
C21B U1B C28B 118.4(3)
C23B U1B C28B 95.9(3)
C12B U1B C28B 104.3(3)
C22B U1B C28B 93.1(4)
C15B U1B C28B 148.2(3)
C11B U1B C28B 131.2(3)
C13B U1B C27B 72.6(3)
C30B U1B C27B 48.4(3)
C14B U1B C27B 94.4(4)
C19B U1B C27B 134.0(3)
C20B U1B C27B 162.8(3)
C29B U1B C27B 48.3(3)
C31B U1B C27B 28.9(3)
C21B U1B C27B 147.0(3)
C23B U1B C27B 115.2(3)
C12B U1B C27B 84.4(3)
C22B U1B C27B 120.4(4)
C15B U1B C27B 120.7(3)
C11B U1B C27B 113.4(3)
C28B U1B C27B 28.6(3)
C13B U1B Ga1B 104.8(3)
C30B U1B Ga1B 117.0(3)
C14B U1B Ga1B 126.0(3)
C19B U1B Ga1B 122.7(2)
C20B U1B Ga1B 100.5(2)
C29B U1B Ga1B 88.9(3)
C31B U1B Ga1B 115.7(2)
C21B U1B Ga1B 74.2(3)
C23B U1B Ga1B 105.6(2)
C12B U1B Ga1B 79.1(2)
C22B U1B Ga1B 77.7(2)
C15B U1B Ga1B 110.2(2)
C11B U1B Ga1B 81.8(2)
C28B U1B Ga1B 71.9(2)
C27B U1B Ga1B 87.6(2)
C4A Ga1A C5A 35.7(4)
C4A Ga1A C3A 35.8(4)
C5A Ga1A C3A 59.8(4)
C4A Ga1A C1A 58.4(4)
C5A Ga1A C1A 35.1(4)
C3A Ga1A C1A 59.0(4)
C4A Ga1A C2A 59.4(4)
C5A Ga1A C2A 59.9(4)
C3A Ga1A C2A 35.7(4)
C1A Ga1A C2A 35.8(4)
C4A Ga1A U1A 164.9(3)
C5A Ga1A U1A 142.9(3)
C3A Ga1A U1A 155.8(3)
C1A Ga1A U1A 131.1(3)
C2A Ga1A U1A 135.6(3)
C4B Ga1B C2B 59.1(4)
C4B Ga1B C3B 35.8(4)
C2B Ga1B C3B 35.1(4)
C4B Ga1B C5B 36.0(4)
C2B Ga1B C5B 59.1(4)
C3B Ga1B C5B 59.4(4)
C4B Ga1B C1B 59.7(4)
C2B Ga1B C1B 35.1(4)
C3B Ga1B C1B 58.9(4)
C5B Ga1B C1B 35.9(4)
C4B Ga1B U1B 157.6(3)
C2B Ga1B U1B 142.9(3)
C3B Ga1B U1B 161.1(3)
C5B Ga1B U1B 139.4(3)
C1B Ga1B U1B 132.9(3)
C18A Si1A C11A 115.3(6)
C18A Si1A C17A 107.9(6)
C11A Si1A C17A 105.7(6)
C18A Si1A C16A 108.7(7)
C11A Si1A C16A 109.7(6)
C17A Si1A C16A 109.4(7)
C18B Si1B C11B 113.4(5)
C18B Si1B C17B 109.9(6)
C11B Si1B C17B 108.3(6)
C18B Si1B C16B 106.7(6)
C11B Si1B C16B 109.0(5)
C17B Si1B C16B 109.6(6)
C26A Si2A C24A 107.2(7)
C26A Si2A C25A 109.7(6)
C24A Si2A C25A 110.0(6)
C26A Si2A C19A 108.0(5)
C24A Si2A C19A 112.6(5)
C25A Si2A C19A 109.2(5)
C24B Si2B C19B 110.3(6)
C24B Si2B C26B 109.9(6)
C19B Si2B C26B 109.5(5)
C24B Si2B C25B 107.5(7)
C19B Si2B C25B 112.5(6)
C26B Si2B C25B 107.0(6)
C27B Si3B C34B 109.6(6)
C27B Si3B C32B 107.3(6)
C34B Si3B C32B 108.7(7)
C27B Si3B C33B 115.8(6)
C34B Si3B C33B 108.4(6)
C32B Si3B C33B 106.9(6)
C32A Si3A C33A 108.6(7)
C32A Si3A C27A 109.1(6)
C33A Si3A C27A 108.9(6)
C32A Si3A C34A 108.7(6)
C33A Si3A C34A 107.9(7)
C27A Si3A C34A 113.5(5)
C2B C1B C5B 106.7(10)
C2B C1B C6B 128.4(11)
C5B C1B C6B 124.9(10)
C2B C1B Ga1B 70.6(6)
C5B C1B Ga1B 71.2(6)
C6B C1B Ga1B 123.2(8)
C5A C1A C2A 110.4(10)
C5A C1A C6A 126.6(11)
C2A C1A C6A 122.9(11)
C5A C1A Ga1A 72.2(6)
C2A C1A Ga1A 72.9(6)
C6A C1A Ga1A 125.3(7)
C3A C2A C1A 105.8(10)
C3A C2A C7A 127.5(11)
C1A C2A C7A 126.5(11)
C3A C2A Ga1A 71.2(6)
C1A C2A Ga1A 71.4(6)
C7A C2A Ga1A 125.4(8)
C3B C2B C1B 110.3(10)
C3B C2B C7B 127.5(10)
C1B C2B C7B 122.0(10)
C3B C2B Ga1B 73.1(6)
C1B C2B Ga1B 74.3(6)
C7B C2B Ga1B 123.1(8)
C4A C3A C2A 107.8(10)
C4A C3A C8A 125.8(11)
C2A C3A C8A 126.5(11)
C4A C3A Ga1A 71.2(6)
C2A C3A Ga1A 73.0(6)
C8A C3A Ga1A 122.6(7)
C2B C3B C4B 107.7(9)
C2B C3B C8B 125.9(10)
C4B C3B C8B 126.3(10)
C2B C3B Ga1B 71.9(6)
C4B C3B Ga1B 71.3(6)
C8B C3B Ga1B 125.2(8)
C5A C4A C3A 109.5(10)
C5A C4A C9A 124.2(11)
C3A C4A C9A 126.2(11)
C5A C4A Ga1A 72.9(6)
C3A C4A Ga1A 73.0(6)
C9A C4A Ga1A 123.9(7)
C3B C4B C5B 107.9(10)
C3B C4B C9B 126.2(10)
C5B C4B C9B 125.3(11)
C3B C4B Ga1B 72.9(6)
C5B C4B Ga1B 73.2(6)
C9B C4B Ga1B 125.7(8)
C1A C5A C4A 106.5(10)
C1A C5A C10A 127.5(11)
C4A C5A C10A 125.9(10)
C1A C5A Ga1A 72.7(6)
C4A C5A Ga1A 71.3(6)
C10A C5A Ga1A 122.7(8)
C4B C5B C1B 107.3(10)
C4B C5B C10B 125.8(10)
C1B C5B C10B 126.9(10)
C4B C5B Ga1B 70.8(6)
C1B C5B Ga1B 72.9(6)
C10B C5B Ga1B 124.6(8)
C1A C6A H6AA 109.5
C1A C6A H6AB 109.5
H6AA C6A H6AB 109.5
C1A C6A H6AC 109.5
H6AA C6A H6AC 109.5
H6AB C6A H6AC 109.5
C1B C6B H6BA 109.5
C1B C6B H6BB 109.5
H6BA C6B H6BB 109.5
C1B C6B H6BC 109.5
H6BA C6B H6BC 109.5
H6BB C6B H6BC 109.5
C2A C7A H7AA 109.5
C2A C7A H7AB 109.5
H7AA C7A H7AB 109.5
C2A C7A H7AC 109.5
H7AA C7A H7AC 109.5
H7AB C7A H7AC 109.5
C2B C7B H7BA 109.5
C2B C7B H7BB 109.5
H7BA C7B H7BB 109.5
C2B C7B H7BC 109.5
H7BA C7B H7BC 109.5
H7BB C7B H7BC 109.5
C3A C8A H8AA 109.5
C3A C8A H8AB 109.5
H8AA C8A H8AB 109.5
C3A C8A H8AC 109.5
H8AA C8A H8AC 109.5
H8AB C8A H8AC 109.5
C3B C8B H8BA 109.5
C3B C8B H8BB 109.5
H8BA C8B H8BB 109.5
C3B C8B H8BC 109.5
H8BA C8B H8BC 109.5
H8BB C8B H8BC 109.5
C4A C9A H9AA 109.5
C4A C9A H9AB 109.5
H9AA C9A H9AB 109.5
C4A C9A H9AC 109.5
H9AA C9A H9AC 109.5
H9AB C9A H9AC 109.5
C4B C9B H9BA 109.5
C4B C9B H9BB 109.5
H9BA C9B H9BB 109.5
C4B C9B H9BC 109.5
H9BA C9B H9BC 109.5
H9BB C9B H9BC 109.5
C5A C10A H10A 109.5
C5A C10A H10B 109.5
H10A C10A H10B 109.5
C5A C10A H10C 109.5
H10A C10A H10C 109.5
H10B C10A H10C 109.5
C5B C10B H10D 109.5
C5B C10B H10E 109.5
H10D C10B H10E 109.5
C5B C10B H10F 109.5
H10D C10B H10F 109.5
H10E C10B H10F 109.5
C12B C11B C15B 106.6(11)
C12B C11B Si1B 125.3(9)
C15B C11B Si1B 126.3(9)
C12B C11B U1B 74.1(6)
C15B C11B U1B 74.0(6)
Si1B C11B U1B 129.2(5)
C15A C11A C12A 104.2(10)
C15A C11A Si1A 125.7(9)
C12A C11A Si1A 126.1(9)
C15A C11A U1A 74.9(6)
C12A C11A U1A 73.3(6)
Si1A C11A U1A 133.9(5)
C13A C12A C11A 109.6(10)
C13A C12A U1A 73.0(7)
C11A C12A U1A 77.1(6)
C13A C12A H12A 124.8
C11A C12A H12A 124.8
U1A C12A H12A 124.8
C13B C12B C11B 109.1(11)
C13B C12B U1B 72.7(6)
C11B C12B U1B 77.0(6)
C13B C12B H12B 125.0
C11B C12B H12B 125.0
U1B C12B H12B 125.0
C12A C13A C14A 106.9(11)
C12A C13A U1A 77.9(7)
C14A C13A U1A 77.8(6)
C12A C13A H13A 125.2
C14A C13A H13A 125.2
U1A C13A H13A 125.2
C14B C13B C12B 108.2(12)
C14B C13B U1B 75.6(7)
C12B C13B U1B 78.4(7)
C14B C13B H13B 124.9
C12B C13B H13B 124.9
U1B C13B H13B 124.9
C15A C14A C13A 108.5(10)
C15A C14A U1A 77.2(6)
C13A C14A U1A 72.3(6)
C15A C14A H14A 125.3
C13A C14A H14A 125.3
U1A C14A H14A 125.3
C13B C14B C15B 109.6(12)
C13B C14B U1B 75.2(7)
C15B C14B U1B 78.1(7)
C13B C14B H14B 124.5
C15B C14B H14B 124.5
U1B C14B H14B 124.5
C14A C15A C11A 110.7(11)
C14A C15A U1A 74.9(7)
C11A C15A U1A 75.9(6)
C14A C15A H15A 124.3
C11A C15A H15A 124.3
U1A C15A H15A 124.3
C14B C15B C11B 106.5(11)
C14B C15B U1B 72.6(6)
C11B C15B U1B 76.5(6)
C14B C15B H15B 126.1
C11B C15B H15B 126.1
U1B C15B H15B 126.1
Si1A C16A H16A 109.5
Si1A C16A H16B 109.5
H16A C16A H16B 109.5
Si1A C16A H16C 109.5
H16A C16A H16C 109.5
H16B C16A H16C 109.5
Si1B C16B H16D 109.5
Si1B C16B H16E 109.5
H16D C16B H16E 109.5
Si1B C16B H16F 109.5
H16D C16B H16F 109.5
H16E C16B H16F 109.5
Si1A C17A H17A 109.5
Si1A C17A H17B 109.5
H17A C17A H17B 109.5
Si1A C17A H17C 109.5
H17A C17A H17C 109.5
H17B C17A H17C 109.5
Si1B C17B H17D 109.5
Si1B C17B H17E 109.5
H17D C17B H17E 109.5
Si1B C17B H17F 109.5
H17D C17B H17F 109.5
H17E C17B H17F 109.5
Si1A C18A H18A 109.5
Si1A C18A H18B 109.5
H18A C18A H18B 109.5
Si1A C18A H18C 109.5
H18A C18A H18C 109.5
H18B C18A H18C 109.5
Si1B C18B H18D 109.5
Si1B C18B H18E 109.5
H18D C18B H18E 109.5
Si1B C18B H18F 109.5
H18D C18B H18F 109.5
H18E C18B H18F 109.5
C20B C19B C23B 104.1(10)
C20B C19B Si2B 127.1(9)
C23B C19B Si2B 127.7(8)
C20B C19B U1B 75.1(6)
C23B C19B U1B 76.4(6)
Si2B C19B U1B 122.6(5)
C20A C19A C23A 106.9(10)
C20A C19A Si2A 123.9(9)
C23A C19A Si2A 127.9(9)
C20A C19A U1A 76.5(7)
C23A C19A U1A 77.4(6)
Si2A C19A U1A 122.2(5)
C21A C20A C19A 110.8(12)
C21A C20A U1A 77.2(7)
C19A C20A U1A 74.2(6)
C21A C20A H20A 124.2
C19A C20A H20A 124.2
U1A C20A H20A 124.2
C21B C20B C19B 110.6(10)
C21B C20B U1B 76.5(6)
C19B C20B U1B 75.1(6)
C21B C20B H20B 124.3
C19B C20B H20B 124.3
U1B C20B H20B 124.3
C20B C21B C22B 107.7(11)
C20B C21B U1B 74.4(6)
C22B C21B U1B 76.0(7)
C20B C21B H21A 125.5
C22B C21B H21A 125.5
U1B C21B H21A 125.5
C20A C21A C22A 106.0(11)
C20A C21A U1A 74.3(7)
C22A C21A U1A 75.7(7)
C20A C21A H21B 126.2
C22A C21A H21B 126.2
U1A C21A H21B 126.2
C23A C22A C21A 109.0(10)
C23A C22A U1A 74.8(7)
C21A C22A U1A 75.0(7)
C23A C22A H22A 125.1
C21A C22A H22A 125.1
U1A C22A H22A 125.1
C23B C22B C21B 107.3(11)
C23B C22B U1B 75.4(7)
C21B C22B U1B 74.4(7)
C23B C22B H22B 125.8
C21B C22B H22B 125.8
U1B C22B H22B 125.8
C22B C23B C19B 110.3(11)
C22B C23B U1B 76.0(7)
C19B C23B U1B 73.3(6)
C22B C23B H23A 124.6
C19B C23B H23A 124.6
U1B C23B H23A 124.6
C22A C23A C19A 107.3(10)
C22A C23A U1A 76.3(7)
C19A C23A U1A 73.1(7)
C22A C23A H23B 125.8
C19A C23A H23B 125.8
U1A C23A H23B 125.8
Si2A C24A H24A 109.5
Si2A C24A H24B 109.5
H24A C24A H24B 109.5
Si2A C24A H24C 109.5
H24A C24A H24C 109.5
H24B C24A H24C 109.5
Si2B C24B H24D 109.5
Si2B C24B H24E 109.5
H24D C24B H24E 109.5
Si2B C24B H24F 109.5
H24D C24B H24F 109.5
H24E C24B H24F 109.5
Si2A C25A H25A 109.5
Si2A C25A H25B 109.5
H25A C25A H25B 109.5
Si2A C25A H25C 109.5
H25A C25A H25C 109.5
H25B C25A H25C 109.5
Si2B C25B H25D 109.5
Si2B C25B H25E 109.5
H25D C25B H25E 109.5
Si2B C25B H25F 109.5
H25D C25B H25F 109.5
H25E C25B H25F 109.5
Si2A C26A H26A 109.5
Si2A C26A H26B 109.5
H26A C26A H26B 109.5
Si2A C26A H26C 109.5
H26A C26A H26C 109.5
H26B C26A H26C 109.5
Si2B C26B H26D 109.5
Si2B C26B H26E 109.5
H26D C26B H26E 109.5
Si2B C26B H26F 109.5
H26D C26B H26F 109.5
H26E C26B H26F 109.5
C31B C27B C28B 104.7(10)
C31B C27B Si3B 128.4(9)
C28B C27B Si3B 123.8(9)
C31B C27B U1B 71.3(6)
C28B C27B U1B 74.7(7)
Si3B C27B U1B 133.9(5)
C29A C27A C31A 106.2(10)
C29A C27A Si3A 125.1(9)
C31A C27A Si3A 126.8(9)
C29A C27A U1A 73.8(6)
C31A C27A U1A 74.8(6)
Si3A C27A U1A 129.0(5)
C29B C28B C27B 109.6(11)
C29B C28B U1B 71.8(6)
C27B C28B U1B 76.6(7)
C29B C28B H28A 124.9
C27B C28B H28A 124.9
U1B C28B H28A 124.9
C29A C28A C30A 106.2(12)
C29A C28A U1A 76.1(7)
C30A C28A U1A 73.6(6)
C29A C28A H28B 126.2
C30A C28A H28B 126.2
U1A C28A H28B 126.2
C30B C29B C28B 107.6(11)
C30B C29B U1B 74.0(6)
C28B C29B U1B 79.2(6)
C30B C29B H29A 125.3
C28B C29B H29A 125.3
U1B C29B H29A 125.3
C28A C29A C27A 111.3(12)
C28A C29A U1A 75.1(6)
C27A C29A U1A 77.6(7)
C28A C29A H29B 123.9
C27A C29A H29B 123.9
U1A C29A H29B 123.9
C31A C30A C28A 107.9(10)
C31A C30A U1A 78.5(6)
C28A C30A U1A 76.6(6)
C31A C30A H30A 124.9
C28A C30A H30A 124.9
U1A C30A H30A 124.9
C29B C30B C31B 107.9(11)
C29B C30B U1B 76.7(6)
C31B C30B U1B 77.1(6)
C29B C30B H30B 125.1
C31B C30B H30B 125.1
U1B C30B H30B 125.1
C30B C31B C27B 110.2(11)
C30B C31B U1B 73.5(7)
C27B C31B U1B 79.8(6)
C30B C31B H31A 124.2
C27B C31B H31A 124.2
U1B C31B H31A 124.2
C27A C31A C30A 108.4(11)
C27A C31A U1A 76.3(6)
C30A C31A U1A 72.2(6)
C27A C31A H31B 125.4
C30A C31A H31B 125.4
U1A C31A H31B 125.4
Si3B C32B H32A 109.5
Si3B C32B H32B 109.5
H32A C32B H32B 109.5
Si3B C32B H32C 109.5
H32A C32B H32C 109.5
H32B C32B H32C 109.5
Si3A C32A H32D 109.5
Si3A C32A H32E 109.5
H32D C32A H32E 109.5
Si3A C32A H32F 109.5
H32D C32A H32F 109.5
H32E C32A H32F 109.5
Si3B C33B H33A 109.5
Si3B C33B H33B 109.5
H33A C33B H33B 109.5
Si3B C33B H33C 109.5
H33A C33B H33C 109.5
H33B C33B H33C 109.5
Si3A C33A H33D 109.5
Si3A C33A H33E 109.5
H33D C33A H33E 109.5
Si3A C33A H33F 109.5
H33D C33A H33F 109.5
H33E C33A H33F 109.5
Si3B C34B H34A 109.5
Si3B C34B H34B 109.5
H34A C34B H34B 109.5
Si3B C34B H34C 109.5
H34A C34B H34C 109.5
H34B C34B H34C 109.5
Si3A C34A H34D 109.5
Si3A C34A H34E 109.5
H34D C34A H34E 109.5
Si3A C34A H34F 109.5
H34D C34A H34F 109.5
H34E C34A H34F 109.5

loop_
_geom_bond_atom_site_label_1
_geom_bond_atom_site_label_2
_geom_bond_distance
U1A C13A 2.731(12)
U1A C30A 2.743(10)
U1A C19A 2.746(11)
U1A C20A 2.774(12)
U1A C28A 2.782(11)
U1A C12A 2.793(13)
U1A C29A 2.793(10)
U1A C23A 2.801(12)
U1A C14A 2.803(11)
U1A C21A 2.810(12)
U1A C22A 2.819(12)
U1A C31A 2.822(10)
U1A C15A 2.830(11)
U1A C27A 2.841(11)
U1A C11A 2.843(11)
U1A Ga1A 3.0649(12)
U1B C13B 2.737(11)
U1B C30B 2.739(10)
U1B C14B 2.743(12)
U1B C19B 2.765(11)
U1B C20B 2.766(10)
U1B C29B 2.774(11)
U1B C31B 2.784(11)
U1B C21B 2.792(12)
U1B C23B 2.805(11)
U1B C12B 2.808(10)
U1B C22B 2.812(13)
U1B C15B 2.814(10)
U1B C11B 2.846(11)
U1B C28B 2.869(10)
U1B C27B 2.893(13)
U1B Ga1B 3.0799(13)
Ga1A C4A 2.290(10)
Ga1A C5A 2.310(11)
Ga1A C3A 2.314(11)
Ga1A C1A 2.318(10)
Ga1A C2A 2.338(11)
Ga1B C4B 2.291(11)
Ga1B C2B 2.296(11)
Ga1B C3B 2.312(10)
Ga1B C5B 2.322(11)
Ga1B C1B 2.344(10)
Si1A C18A 1.852(13)
Si1A C11A 1.856(12)
Si1A C17A 1.876(12)
Si1A C16A 1.881(13)
Si1B C18B 1.851(11)
Si1B C11B 1.860(13)
Si1B C17B 1.862(14)
Si1B C16B 1.882(13)
Si2A C26A 1.846(12)
Si2A C24A 1.856(14)
Si2A C25A 1.867(12)
Si2A C19A 1.880(12)
Si2B C24B 1.837(13)
Si2B C19B 1.844(12)
Si2B C26B 1.869(12)
Si2B C25B 1.888(15)
Si3B C27B 1.854(13)
Si3B C34B 1.855(13)
Si3B C32B 1.869(13)
Si3B C33B 1.873(12)
Si3A C32A 1.835(13)
Si3A C33A 1.846(13)
Si3A C27A 1.871(12)
Si3A C34A 1.879(12)
C1B C2B 1.401(15)
C1B C5B 1.437(15)
C1B C6B 1.520(14)
C1A C5A 1.395(15)
C1A C2A 1.430(16)
C1A C6A 1.512(14)
C2A C3A 1.428(15)
C2A C7A 1.485(16)
C2B C3B 1.388(15)
C2B C7B 1.548(17)
C3A C4A 1.413(16)
C3A C8A 1.512(15)
C3B C4B 1.413(15)
C3B C8B 1.523(14)
C4A C5A 1.412(15)
C4A C9A 1.535(15)
C4B C5B 1.426(15)
C4B C9B 1.531(15)
C5A C10A 1.497(16)
C5B C10B 1.518(15)
C6A H6AA 0.9800
C6A H6AB 0.9800
C6A H6AC 0.9800
C6B H6BA 0.9800
C6B H6BB 0.9800
C6B H6BC 0.9800
C7A H7AA 0.9800
C7A H7AB 0.9800
C7A H7AC 0.9800
C7B H7BA 0.9800
C7B H7BB 0.9800
C7B H7BC 0.9800
C8A H8AA 0.9800
C8A H8AB 0.9800
C8A H8AC 0.9800
C8B H8BA 0.9800
C8B H8BB 0.9800
C8B H8BC 0.9800
C9A H9AA 0.9800
C9A H9AB 0.9800
C9A H9AC 0.9800
C9B H9BA 0.9800
C9B H9BB 0.9800
C9B H9BC 0.9800
C10A H10A 0.9800
C10A H10B 0.9800
C10A H10C 0.9800
C10B H10D 0.9800
C10B H10E 0.9800
C10B H10F 0.9800
C11B C12B 1.414(17)
C11B C15B 1.439(14)
C11A C15A 1.432(15)
C11A C12A 1.442(15)
C12A C13A 1.391(17)
C12A H12A 1.0000
C12B C13B 1.388(17)
C12B H12B 1.0000
C13A C14A 1.433(16)
C13A H13A 1.0000
C13B C14B 1.381(18)
C13B H13B 1.0000
C14A C15A 1.356(16)
C14A H14A 1.0000
C14B C15B 1.408(16)
C14B H14B 1.0000
C15A H15A 1.0000
C15B H15B 1.0000
C16A H16A 0.9800
C16A H16B 0.9800
C16A H16C 0.9800
C16B H16D 0.9800
C16B H16E 0.9800
C16B H16F 0.9800
C17A H17A 0.9800
C17A H17B 0.9800
C17A H17C 0.9800
C17B H17D 0.9800
C17B H17E 0.9800
C17B H17F 0.9800
C18A H18A 0.9800
C18A H18B 0.9800
C18A H18C 0.9800
C18B H18D 0.9800
C18B H18E 0.9800
C18B H18F 0.9800
C19B C20B 1.422(15)
C19B C23B 1.457(14)
C19A C20A 1.398(15)
C19A C23A 1.412(15)
C20A C21A 1.376(15)
C20A H20A 1.0000
C20B C21B 1.398(15)
C20B H20B 1.0000
C21B C22B 1.433(17)
C21B H21A 1.0000
C21A C22A 1.422(19)
C21A H21B 1.0000
C22A C23A 1.401(15)
C22A H22A 1.0000
C22B C23B 1.387(15)
C22B H22B 1.0000
C23B H23A 1.0000
C23A H23B 1.0000
C24A H24A 0.9800
C24A H24B 0.9800
C24A H24C 0.9800
C24B H24D 0.9800
C24B H24E 0.9800
C24B H24F 0.9800
C25A H25A 0.9800
C25A H25B 0.9800
C25A H25C 0.9800
C25B H25D 0.9800
C25B H25E 0.9800
C25B H25F 0.9800
C26A H26A 0.9800
C26A H26B 0.9800
C26A H26C 0.9800
C26B H26D 0.9800
C26B H26E 0.9800
C26B H26F 0.9800
C27B C31B 1.419(15)
C27B C28B 1.424(15)
C27A C29A 1.392(17)
C27A C31A 1.411(14)
C28B C29B 1.415(16)
C28B H28A 1.0000
C28A C29A 1.385(17)
C28A C30A 1.420(17)
C28A H28B 1.0000
C29B C30B 1.394(17)
C29B H29A 1.0000
C29A H29B 1.0000
C30A C31A 1.411(17)
C30A H30A 1.0000
C30B C31B 1.401(16)
C30B H30B 1.0000
C31B H31A 1.0000
C31A H31B 1.0000
C32B H32A 0.9800
C32B H32B 0.9800
C32B H32C 0.9800
C32A H32D 0.9800
C32A H32E 0.9800
C32A H32F 0.9800
C33B H33A 0.9800
C33B H33B 0.9800
C33B H33C 0.9800
C33A H33D 0.9800
C33A H33E 0.9800
C33A H33F 0.9800
C34B H34A 0.9800
C34B H34B 0.9800
C34B H34C 0.9800
C34A H34D 0.9800
C34A H34E 0.9800
C34A H34F 0.9800

loop_
_geom_torsion_atom_site_label_1
_geom_torsion_atom_site_label_2
_geom_torsion_atom_site_label_3
_geom_torsion_atom_site_label_4
_geom_torsion
C13A U1A Ga1A C4A -93.4(13)
C30A U1A Ga1A C4A 44.6(13)
C19A U1A Ga1A C4A 163.0(13)
C20A U1A Ga1A C4A -169.6(13)
C28A U1A Ga1A C4A 19.5(13)
C12A U1A Ga1A C4A -61.0(13)
C29A U1A Ga1A C4A 32.2(13)
C23A U1A Ga1A C4A 142.3(13)
C14A U1A Ga1A C4A -100.5(13)
C21A U1A Ga1A C4A -173.6(13)
C22A U1A Ga1A C4A 156.2(13)
C31A U1A Ga1A C4A 70.9(13)
C15A U1A Ga1A C4A -77.3(13)
C27A U1A Ga1A C4A 61.0(13)
C11A U1A Ga1A C4A -52.5(13)
C13A U1A Ga1A C5A -18.7(6)
C30A U1A Ga1A C5A 119.3(6)
C19A U1A Ga1A C5A -122.4(5)
C20A U1A Ga1A C5A -94.9(5)
C28A U1A Ga1A C5A 94.2(5)
C12A U1A Ga1A C5A 13.7(5)
C29A U1A Ga1A C5A 106.9(5)
C23A U1A Ga1A C5A -143.0(5)
C14A U1A Ga1A C5A -25.8(5)
C21A U1A Ga1A C5A -99.0(6)
C22A U1A Ga1A C5A -129.1(5)
C31A U1A Ga1A C5A 145.6(5)
C15A U1A Ga1A C5A -2.6(5)
C27A U1A Ga1A C5A 135.7(5)
C11A U1A Ga1A C5A 22.2(5)
C13A U1A Ga1A C3A 136.7(7)
C30A U1A Ga1A C3A -85.3(8)
C19A U1A Ga1A C3A 33.1(7)
C20A U1A Ga1A C3A 60.5(7)
C28A U1A Ga1A C3A -110.3(7)
C12A U1A Ga1A C3A 169.2(7)
C29A U1A Ga1A C3A -97.7(7)
C23A U1A Ga1A C3A 12.5(7)
C14A U1A Ga1A C3A 129.6(7)
C21A U1A Ga1A C3A 56.5(7)
C22A U1A Ga1A C3A 26.3(7)
C31A U1A Ga1A C3A -58.9(7)
C15A U1A Ga1A C3A 152.8(7)
C27A U1A Ga1A C3A -68.9(7)
C11A U1A Ga1A C3A 177.6(7)
C13A U1A Ga1A C1A 31.0(5)
C30A U1A Ga1A C1A 169.0(6)
C19A U1A Ga1A C1A -72.7(5)
C20A U1A Ga1A C1A -45.2(5)
C28A U1A Ga1A C1A 143.9(5)
C12A U1A Ga1A C1A 63.4(5)
C29A U1A Ga1A C1A 156.5(5)
C23A U1A Ga1A C1A -93.3(5)
C14A U1A Ga1A C1A 23.9(5)
C21A U1A Ga1A C1A -49.3(5)
C22A U1A Ga1A C1A -79.5(5)
C31A U1A Ga1A C1A -164.7(5)
C15A U1A Ga1A C1A 47.1(5)
C27A U1A Ga1A C1A -174.7(5)
C11A U1A Ga1A C1A 71.9(5)
C13A U1A Ga1A C2A 80.6(5)
C30A U1A Ga1A C2A -141.4(6)
C19A U1A Ga1A C2A -23.1(5)
C20A U1A Ga1A C2A 4.4(5)
C28A U1A Ga1A C2A -166.5(5)
C12A U1A Ga1A C2A 113.0(5)
C29A U1A Ga1A C2A -153.9(5)
C23A U1A Ga1A C2A -43.7(5)
C14A U1A Ga1A C2A 73.5(5)
C21A U1A Ga1A C2A 0.3(5)
C22A U1A Ga1A C2A -29.9(5)
C31A U1A Ga1A C2A -115.1(5)
C15A U1A Ga1A C2A 96.7(5)
C27A U1A Ga1A C2A -125.1(5)
C11A U1A Ga1A C2A 121.5(5)
C13B U1B Ga1B C4B 102.5(8)
C30B U1B Ga1B C4B -146.2(8)
C14B U1B Ga1B C4B 80.1(9)
C19B U1B Ga1B C4B -43.0(8)
C20B U1B Ga1B C4B -21.4(8)
C29B U1B Ga1B C4B -137.9(8)
C31B U1B Ga1B C4B -179.1(8)
C21B U1B Ga1B C4B -34.0(8)
C23B U1B Ga1B C4B -70.6(8)
C12B U1B Ga1B C4B 89.1(8)
C22B U1B Ga1B C4B -64.3(8)
C15B U1B Ga1B C4B 51.9(8)
C11B U1B Ga1B C4B 59.8(8)
C28B U1B Ga1B C4B -161.8(8)
C27B U1B Ga1B C4B 173.8(8)
C13B U1B Ga1B C2B -89.5(5)
C30B U1B Ga1B C2B 21.7(5)
C14B U1B Ga1B C2B -111.9(5)
C19B U1B Ga1B C2B 125.0(5)
C20B U1B Ga1B C2B 146.6(5)
C29B U1B Ga1B C2B 30.1(5)
C31B U1B Ga1B C2B -11.1(5)
C21B U1B Ga1B C2B 134.0(5)
C23B U1B Ga1B C2B 97.4(5)
C12B U1B Ga1B C2B -103.0(5)
C22B U1B Ga1B C2B 103.6(5)
C15B U1B Ga1B C2B -140.1(5)
C11B U1B Ga1B C2B -132.2(5)
C28B U1B Ga1B C2B 6.2(5)
C27B U1B Ga1B C2B -18.2(5)
C13B U1B Ga1B C3B -18.5(9)
C30B U1B Ga1B C3B 92.7(9)
C14B U1B Ga1B C3B -40.9(9)
C19B U1B Ga1B C3B -164.0(9)
C20B U1B Ga1B C3B -142.4(9)
C29B U1B Ga1B C3B 101.1(9)
C31B U1B Ga1B C3B 59.9(9)
C21B U1B Ga1B C3B -155.0(9)
C23B U1B Ga1B C3B 168.4(9)
C12B U1B Ga1B C3B -32.0(9)
C22B U1B Ga1B C3B 174.6(9)
C15B U1B Ga1B C3B -69.2(9)
C11B U1B Ga1B C3B -61.2(9)
C28B U1B Ga1B C3B 77.2(9)
C27B U1B Ga1B C3B 52.8(9)
C13B U1B Ga1B C5B 167.0(5)
C30B U1B Ga1B C5B -81.8(5)
C14B U1B Ga1B C5B 144.6(5)
C19B U1B Ga1B C5B 21.5(5)
C20B U1B Ga1B C5B 43.1(5)
C29B U1B Ga1B C5B -73.4(5)
C31B U1B Ga1B C5B -114.6(5)
C21B U1B Ga1B C5B 30.5(5)
C23B U1B Ga1B C5B -6.1(5)
C12B U1B Ga1B C5B 153.5(5)
C22B U1B Ga1B C5B 0.1(5)
C15B U1B Ga1B C5B 116.3(5)
C11B U1B Ga1B C5B 124.3(5)
C28B U1B Ga1B C5B -97.3(5)
C27B U1B Ga1B C5B -121.7(5)
C13B U1B Ga1B C1B -141.0(5)
C30B U1B Ga1B C1B -29.8(5)
C14B U1B Ga1B C1B -163.4(5)
C19B U1B Ga1B C1B 73.5(5)
C20B U1B Ga1B C1B 95.1(4)
C29B U1B Ga1B C1B -21.4(5)
C31B U1B Ga1B C1B -62.6(5)
C21B U1B Ga1B C1B 82.5(5)
C23B U1B Ga1B C1B 45.9(4)
C12B U1B Ga1B C1B -154.5(5)
C22B U1B Ga1B C1B 52.1(5)
C15B U1B Ga1B C1B 168.3(5)
C11B U1B Ga1B C1B 176.3(5)
C28B U1B Ga1B C1B -45.3(5)
C27B U1B Ga1B C1B -69.7(4)
C4B Ga1B C1B C2B -78.4(7)
C3B Ga1B C1B C2B -36.5(7)
C5B Ga1B C1B C2B -116.2(9)
U1B Ga1B C1B C2B 124.9(6)
C4B Ga1B C1B C5B 37.8(6)
C2B Ga1B C1B C5B 116.2(9)
C3B Ga1B C1B C5B 79.7(7)
U1B Ga1B C1B C5B -118.9(6)
C4B Ga1B C1B C6B 157.8(11)
C2B Ga1B C1B C6B -123.8(12)
C3B Ga1B C1B C6B -160.3(11)
C5B Ga1B C1B C6B 120.0(12)
U1B Ga1B C1B C6B 1.1(11)
C4A Ga1A C1A C5A 38.5(6)
C3A Ga1A C1A C5A 80.6(7)
C2A Ga1A C1A C5A 118.8(9)
U1A Ga1A C1A C5A -126.9(6)
C4A Ga1A C1A C2A -80.3(7)
C5A Ga1A C1A C2A -118.8(9)
C3A Ga1A C1A C2A -38.2(6)
U1A Ga1A C1A C2A 114.3(6)
C4A Ga1A C1A C6A 161.1(12)
C5A Ga1A C1A C6A 122.6(14)
C3A Ga1A C1A C6A -156.8(12)
C2A Ga1A C1A C6A -118.6(13)
U1A Ga1A C1A C6A -4.2(12)
C5A C1A C2A C3A 0.4(12)
C6A C1A C2A C3A -175.3(9)
Ga1A C1A C2A C3A 63.3(7)
C5A C1A C2A C7A 176.4(10)
C6A C1A C2A C7A 0.6(17)
Ga1A C1A C2A C7A -120.7(11)
C5A C1A C2A Ga1A -62.9(8)
C6A C1A C2A Ga1A 121.4(10)
C4A Ga1A C2A C3A -37.5(6)
C5A Ga1A C2A C3A -79.2(7)
C1A Ga1A C2A C3A -114.8(10)
U1A Ga1A C2A C3A 144.3(5)
C4A Ga1A C2A C1A 77.3(7)
C5A Ga1A C2A C1A 35.6(6)
C3A Ga1A C2A C1A 114.8(10)
U1A Ga1A C2A C1A -100.9(7)
C4A Ga1A C2A C7A -160.6(12)
C5A Ga1A C2A C7A 157.7(12)
C3A Ga1A C2A C7A -123.1(13)
C1A Ga1A C2A C7A 122.1(13)
U1A Ga1A C2A C7A 21.2(13)
C5B C1B C2B C3B 2.3(13)
C6B C1B C2B C3B -177.8(11)
Ga1B C1B C2B C3B 64.8(8)
C5B C1B C2B C7B 178.0(10)
C6B C1B C2B C7B -2.1(18)
Ga1B C1B C2B C7B -119.5(10)
C5B C1B C2B Ga1B -62.5(8)
C6B C1B C2B Ga1B 117.4(12)
C4B Ga1B C2B C3B -37.5(6)
C5B Ga1B C2B C3B -79.7(7)
C1B Ga1B C2B C3B -117.5(10)
U1B Ga1B C2B C3B 147.8(5)
C4B Ga1B C2B C1B 80.1(7)
C3B Ga1B C2B C1B 117.5(10)
C5B Ga1B C2B C1B 37.8(6)
U1B Ga1B C2B C1B -94.6(8)
C4B Ga1B C2B C7B -161.6(11)
C3B Ga1B C2B C7B -124.2(12)
C5B Ga1B C2B C7B 156.1(10)
C1B Ga1B C2B C7B 118.3(12)
U1B Ga1B C2B C7B 23.7(11)
C1A C2A C3A C4A -0.2(12)
C7A C2A C3A C4A -176.1(11)
Ga1A C2A C3A C4A 63.2(7)
C1A C2A C3A C8A 178.2(10)
C7A C2A C3A C8A 2.3(18)
Ga1A C2A C3A C8A -118.4(11)
C1A C2A C3A Ga1A -63.4(7)
C7A C2A C3A Ga1A 120.7(11)
C5A Ga1A C3A C4A -36.9(6)
C1A Ga1A C3A C4A -77.9(7)
C2A Ga1A C3A C4A -116.1(9)
U1A Ga1A C3A C4A 159.9(6)
C4A Ga1A C3A C2A 116.1(9)
C5A Ga1A C3A C2A 79.2(7)
C1A Ga1A C3A C2A 38.3(7)
U1A Ga1A C3A C2A -83.9(9)
C4A Ga1A C3A C8A -121.0(12)
C5A Ga1A C3A C8A -157.9(11)
C1A Ga1A C3A C8A 161.1(11)
C2A Ga1A C3A C8A 122.9(13)
U1A Ga1A C3A C8A 38.9(14)
C1B C2B C3B C4B -2.9(13)
C7B C2B C3B C4B -178.3(10)
Ga1B C2B C3B C4B 62.7(8)
C1B C2B C3B C8B 173.7(10)
C7B C2B C3B C8B -1.7(19)
Ga1B C2B C3B C8B -120.7(11)
C1B C2B C3B Ga1B -65.5(8)
C7B C2B C3B Ga1B 119.1(11)
C4B Ga1B C3B C2B 116.7(9)
C5B Ga1B C3B C2B 78.6(7)
C1B Ga1B C3B C2B 36.6(6)
U1B Ga1B C3B C2B -97.2(10)
C2B Ga1B C3B C4B -116.7(10)
C5B Ga1B C3B C4B -38.1(6)
C1B Ga1B C3B C4B -80.1(7)
U1B Ga1B C3B C4B 146.1(7)
C4B Ga1B C3B C8B -121.7(12)
C2B Ga1B C3B C8B 121.6(13)
C5B Ga1B C3B C8B -159.8(11)
C1B Ga1B C3B C8B 158.2(11)
U1B Ga1B C3B C8B 24.4(16)
C2A C3A C4A C5A -0.1(12)
C8A C3A C4A C5A -178.5(10)
Ga1A C3A C4A C5A 64.3(8)
C2A C3A C4A C9A 175.6(10)
C8A C3A C4A C9A -2.8(17)
Ga1A C3A C4A C9A -120.0(11)
C2A C3A C4A Ga1A -64.4(7)
C8A C3A C4A Ga1A 117.2(11)
C3A Ga1A C4A C5A -117.3(9)
C1A Ga1A C4A C5A -37.7(6)
C2A Ga1A C4A C5A -79.7(7)
U1A Ga1A C4A C5A 95.4(12)
C5A Ga1A C4A C3A 117.3(9)
C1A Ga1A C4A C3A 79.5(7)
C2A Ga1A C4A C3A 37.5(6)
U1A Ga1A C4A C3A -147.4(10)
C5A Ga1A C4A C9A -120.2(13)
C3A Ga1A C4A C9A 122.6(13)
C1A Ga1A C4A C9A -157.9(12)
C2A Ga1A C4A C9A 160.1(12)
U1A Ga1A C4A C9A -25(2)
C2B C3B C4B C5B 2.3(13)
C8B C3B C4B C5B -174.3(10)
Ga1B C3B C4B C5B 65.3(8)
C2B C3B C4B C9B 174.8(10)
C8B C3B C4B C9B -1.8(18)
Ga1B C3B C4B C9B -122.2(11)
C2B C3B C4B Ga1B -63.0(8)
C8B C3B C4B Ga1B 120.4(11)
C2B Ga1B C4B C3B 36.7(6)
C5B Ga1B C4B C3B 115.4(9)
C1B Ga1B C4B C3B 77.8(7)
U1B Ga1B C4B C3B -151.7(6)
C2B Ga1B C4B C5B -78.7(7)
C3B Ga1B C4B C5B -115.4(10)
C1B Ga1B C4B C5B -37.7(6)
U1B Ga1B C4B C5B 92.9(9)
C2B Ga1B C4B C9B 159.5(12)
C3B Ga1B C4B C9B 122.8(13)
C5B Ga1B C4B C9B -121.8(13)
C1B Ga1B C4B C9B -159.5(12)
U1B Ga1B C4B C9B -28.9(16)
C2A C1A C5A C4A -0.5(12)
C6A C1A C5A C4A 175.1(10)
Ga1A C1A C5A C4A -63.8(7)
C2A C1A C5A C10A -178.4(10)
C6A C1A C5A C10A -2.8(18)
Ga1A C1A C5A C10A 118.3(11)
C2A C1A C5A Ga1A 63.3(8)
C6A C1A C5A Ga1A -121.1(11)
C3A C4A C5A C1A 0.3(12)
C9A C4A C5A C1A -175.4(9)
Ga1A C4A C5A C1A 64.7(7)
C3A C4A C5A C10A 178.3(10)
C9A C4A C5A C10A 2.5(18)
Ga1A C4A C5A C10A -117.3(11)
C3A C4A C5A Ga1A -64.4(8)
C9A C4A C5A Ga1A 119.8(10)
C4A Ga1A C5A C1A -114.8(10)
C3A Ga1A C5A C1A -77.9(7)
C2A Ga1A C5A C1A -36.3(6)
U1A Ga1A C5A C1A 90.7(7)
C3A Ga1A C5A C4A 36.9(6)
C1A Ga1A C5A C4A 114.8(10)
C2A Ga1A C5A C4A 78.5(7)
U1A Ga1A C5A C4A -154.5(6)
C4A Ga1A C5A C10A 121.2(12)
C3A Ga1A C5A C10A 158.2(11)
C1A Ga1A C5A C10A -123.9(12)
C2A Ga1A C5A C10A -160.3(11)
U1A Ga1A C5A C10A -33.2(12)
C3B C4B C5B C1B -0.9(12)
C9B C4B C5B C1B -173.5(10)
Ga1B C4B C5B C1B 64.3(8)
C3B C4B C5B C10B 175.5(10)
C9B C4B C5B C10B 2.9(18)
Ga1B C4B C5B C10B -119.3(11)
C3B C4B C5B Ga1B -65.2(8)
C9B C4B C5B Ga1B 122.3(11)
C2B C1B C5B C4B -0.8(12)
C6B C1B C5B C4B 179.3(11)
Ga1B C1B C5B C4B -62.9(7)
C2B C1B C5B C10B -177.1(11)
C6B C1B C5B C10B 2.9(19)
Ga1B C1B C5B C10B 120.8(11)
C2B C1B C5B Ga1B 62.1(7)
C6B C1B C5B Ga1B -117.9(11)
C2B Ga1B C5B C4B 78.8(7)
C3B Ga1B C5B C4B 37.8(6)
C1B Ga1B C5B C4B 115.9(10)
U1B Ga1B C5B C4B -144.3(6)
C4B Ga1B C5B C1B -115.9(10)
C2B Ga1B C5B C1B -37.0(6)
C3B Ga1B C5B C1B -78.0(7)
U1B Ga1B C5B C1B 99.9(7)
C4B Ga1B C5B C10B 120.8(12)
C2B Ga1B C5B C10B -160.4(11)
C3B Ga1B C5B C10B 158.6(11)
C1B Ga1B C5B C10B -123.4(12)
U1B Ga1B C5B C10B -23.5(12)
C18B Si1B C11B C12B -127.0(10)
C17B Si1B C11B C12B -4.8(11)
C16B Si1B C11B C12B 114.4(10)
C18B Si1B C11B C15B 70.4(11)
C17B Si1B C11B C15B -167.4(10)
C16B Si1B C11B C15B -48.2(11)
C18B Si1B C11B U1B -28.8(9)
C17B Si1B C11B U1B 93.4(8)
C16B Si1B C11B U1B -147.4(7)
C13B U1B C11B C12B -36.0(7)
C30B U1B C11B C12B -48.3(10)
C14B U1B C11B C12B -75.5(8)
C19B U1B C11B C12B -155.9(7)
C20B U1B C11B C12B -175.9(7)
C29B U1B C11B C12B 19.5(15)
C31B U1B C11B C12B -32.8(8)
C21B U1B C11B C12B 156.1(7)
C23B U1B C11B C12B -174.2(6)
C22B U1B C11B C12B 152.6(7)
C15B U1B C11B C12B -113.0(11)
C28B U1B C11B C12B 25.3(9)
C27B U1B C11B C12B -1.5(8)
Ga1B U1B C11B C12B 82.3(7)
C13B U1B C11B C15B 76.9(8)
C30B U1B C11B C15B 64.7(10)
C14B U1B C11B C15B 37.4(7)
C19B U1B C11B C15B -42.9(8)
C20B U1B C11B C15B -62.9(7)
C29B U1B C11B C15B 132.5(11)
C31B U1B C11B C15B 80.2(8)
C21B U1B C11B C15B -90.9(7)
C23B U1B C11B C15B -61.2(9)
C12B U1B C11B C15B 113.0(11)
C22B U1B C11B C15B -94.5(7)
C28B U1B C11B C15B 138.3(7)
C27B U1B C11B C15B 111.5(7)
Ga1B U1B C11B C15B -164.7(7)
C13B U1B C11B Si1B -158.9(10)
C30B U1B C11B Si1B -171.1(6)
C14B U1B C11B Si1B 161.6(10)
C19B U1B C11B Si1B 81.3(8)
C20B U1B C11B Si1B 61.2(7)
C29B U1B C11B Si1B -103.3(13)
C31B U1B C11B Si1B -155.7(6)
C21B U1B C11B Si1B 33.3(8)
C23B U1B C11B Si1B 63.0(9)
C12B U1B C11B Si1B -122.9(11)
C22B U1B C11B Si1B 29.7(9)
C15B U1B C11B Si1B 124.2(12)
C28B U1B C11B Si1B -97.5(8)
C27B U1B C11B Si1B -124.3(7)
Ga1B U1B C11B Si1B -40.5(7)
C18A Si1A C11A C15A 81.8(11)
C17A Si1A C11A C15A -37.2(11)
C16A Si1A C11A C15A -155.1(10)
C18A Si1A C11A C12A -124.4(10)
C17A Si1A C11A C12A 116.6(10)
C16A Si1A C11A C12A -1.3(12)
C18A Si1A C11A U1A -22.5(10)
C17A Si1A C11A U1A -141.5(7)
C16A Si1A C11A U1A 100.6(9)
C13A U1A C11A C15A 74.7(7)
C30A U1A C11A C15A 176.5(7)
C19A U1A C11A C15A 76.9(8)
C20A U1A C11A C15A 50.1(7)
C28A U1A C11A C15A -164.8(7)
C12A U1A C11A C15A 110.3(9)
C29A U1A C11A C15A -137.4(7)
C23A U1A C11A C15A 50.2(16)
C14A U1A C11A C15A 34.3(6)
C21A U1A C11A C15A 17.7(8)
C22A U1A C11A C15A -3.0(10)
C31A U1A C11A C15A -166.8(6)
C27A U1A C11A C15A -135.8(6)
Ga1A U1A C11A C15A -54.2(6)
C13A U1A C11A C12A -35.6(6)
C30A U1A C11A C12A 66.2(7)
C19A U1A C11A C12A -33.4(9)
C20A U1A C11A C12A -60.2(8)
C28A U1A C11A C12A 84.9(7)
C29A U1A C11A C12A 112.3(7)
C23A U1A C11A C12A -60.1(16)
C14A U1A C11A C12A -76.0(7)
C21A U1A C11A C12A -92.5(7)
C22A U1A C11A C12A -113.3(8)
C31A U1A C11A C12A 83.0(7)
C15A U1A C11A C12A -110.3(9)
C27A U1A C11A C12A 113.9(7)
Ga1A U1A C11A C12A -164.4(7)
C13A U1A C11A Si1A -159.9(10)
C30A U1A C11A Si1A -58.1(8)
C19A U1A C11A Si1A -157.7(6)
C20A U1A C11A Si1A 175.5(7)
C28A U1A C11A Si1A -39.4(7)
C12A U1A C11A Si1A -124.3(11)
C29A U1A C11A Si1A -12.0(8)
C23A U1A C11A Si1A 175.6(9)
C14A U1A C11A Si1A 159.7(10)
C21A U1A C11A Si1A 143.1(7)
C22A U1A C11A Si1A 122.4(7)
C31A U1A C11A Si1A -41.4(9)
C15A U1A C11A Si1A 125.4(11)
C27A U1A C11A Si1A -10.4(9)
Ga1A U1A C11A Si1A 71.2(7)
C15A C11A C12A C13A -2.7(12)
Si1A C11A C12A C13A -161.0(9)
U1A C11A C12A C13A 66.4(9)
C15A C11A C12A U1A -69.1(7)
Si1A C11A C12A U1A 132.6(8)
C30A U1A C12A C13A 130.2(7)
C19A U1A C12A C13A 41.0(8)
C20A U1A C12A C13A 12.7(7)
C28A U1A C12A C13A 158.2(8)
C29A U1A C12A C13A 176.8(7)
C23A U1A C12A C13A 43.4(9)
C14A U1A C12A C13A -39.1(7)
C21A U1A C12A C13A -12.1(8)
C22A U1A C12A C13A -4.9(10)
C31A U1A C12A C13A 131.7(7)
C15A U1A C12A C13A -77.1(7)
C27A U1A C12A C13A 163.4(6)
C11A U1A C12A C13A -115.5(10)
Ga1A U1A C12A C13A -98.2(7)
C13A U1A C12A C11A 115.5(10)
C30A U1A C12A C11A -114.4(7)
C19A U1A C12A C11A 156.5(6)
C20A U1A C12A C11A 128.2(7)
C28A U1A C12A C11A -86.3(7)
C29A U1A C12A C11A -67.7(7)
C23A U1A C12A C11A 158.9(6)
C14A U1A C12A C11A 76.4(7)
C21A U1A C12A C11A 103.4(7)
C22A U1A C12A C11A 110.6(7)
C31A U1A C12A C11A -112.8(7)
C15A U1A C12A C11A 38.4(6)
C27A U1A C12A C11A -81.1(7)
Ga1A U1A C12A C11A 17.3(7)
C15B C11B C12B C13B -1.2(12)
Si1B C11B C12B C13B -166.7(8)
U1B C11B C12B C13B 66.2(8)
C15B C11B C12B U1B -67.4(7)
Si1B C11B C12B U1B 127.1(8)
C30B U1B C12B C13B 36.7(9)
C14B U1B C12B C13B -37.6(7)
C19B U1B C12B C13B -83.6(9)
C20B U1B C12B C13B -110.7(8)
C29B U1B C12B C13B 73.7(9)
C31B U1B C12B C13B 37.2(8)
C21B U1B C12B C13B -142.2(8)
C23B U1B C12B C13B -102.3(11)
C22B U1B C12B C13B -158.4(7)
C15B U1B C12B C13B -77.5(8)
C11B U1B C12B C13B -115.1(11)
C28B U1B C12B C13B 84.3(8)
C27B U1B C12B C13B 63.6(8)
Ga1B U1B C12B C13B 152.2(8)
C13B U1B C12B C11B 115.1(11)
C30B U1B C12B C11B 151.7(7)
C14B U1B C12B C11B 77.5(8)
C19B U1B C12B C11B 31.5(9)
C20B U1B C12B C11B 4.4(8)
C29B U1B C12B C11B -171.2(7)
C31B U1B C12B C11B 152.3(7)
C21B U1B C12B C11B -27.2(8)
C23B U1B C12B C11B 12.8(14)
C22B U1B C12B C11B -43.3(10)
C15B U1B C12B C11B 37.5(6)
C28B U1B C12B C11B -160.6(7)
C27B U1B C12B C11B 178.6(7)
Ga1B U1B C12B C11B -92.7(7)
C11A C12A C13A C14A 4.0(13)
U1A C12A C13A C14A 73.1(8)
C11A C12A C13A U1A -69.1(8)
C30A U1A C13A C12A -51.6(7)
C19A U1A C13A C12A -142.3(7)
C20A U1A C13A C12A -166.8(8)
C28A U1A C13A C12A -21.3(8)
C29A U1A C13A C12A -3.9(8)
C23A U1A C13A C12A -150.8(6)
C14A U1A C13A C12A 110.5(11)
C21A U1A C13A C12A 169.2(7)
C22A U1A C13A C12A 176.9(6)
C31A U1A C13A C12A -64.2(8)
C15A U1A C13A C12A 75.6(7)
C27A U1A C13A C12A -27.9(11)
C11A U1A C13A C12A 36.2(7)
Ga1A U1A C13A C12A 96.2(7)
C30A U1A C13A C14A -162.1(7)
C19A U1A C13A C14A 107.2(8)
C20A U1A C13A C14A 82.7(8)
C28A U1A C13A C14A -131.8(8)
C12A U1A C13A C14A -110.5(11)
C29A U1A C13A C14A -114.4(8)
C23A U1A C13A C14A 98.7(8)
C21A U1A C13A C14A 58.6(8)
C22A U1A C13A C14A 66.4(8)
C31A U1A C13A C14A -174.8(7)
C15A U1A C13A C14A -34.9(7)
C27A U1A C13A C14A -138.5(7)
C11A U1A C13A C14A -74.3(7)
Ga1A U1A C13A C14A -14.3(8)
C11B C12B C13B C14B 1.4(13)
U1B C12B C13B C14B 70.5(8)
C11B C12B C13B U1B -69.1(8)
C30B U1B C13B C14B 97.2(8)
C19B U1B C13B C14B 5.1(9)
C20B U1B C13B C14B -29.5(9)
C29B U1B C13B C14B 122.3(8)
C31B U1B C13B C14B 106.4(8)
C21B U1B C13B C14B -58.1(10)
C23B U1B C13B C14B 26.4(12)
C12B U1B C13B C14B -112.4(11)
C22B U1B C13B C14B -42(2)
C15B U1B C13B C14B -36.6(7)
C11B U1B C13B C14B -76.4(8)
C28B U1B C13B C14B 145.7(7)
C27B U1B C13B C14B 136.7(8)
Ga1B U1B C13B C14B -140.7(7)
C30B U1B C13B C12B -150.4(7)
C14B U1B C13B C12B 112.4(11)
C19B U1B C13B C12B 117.5(8)
C20B U1B C13B C12B 83.0(8)
C29B U1B C13B C12B -125.2(8)
C31B U1B C13B C12B -141.1(8)
C21B U1B C13B C12B 54.4(10)
C23B U1B C13B C12B 138.9(7)
C22B U1B C13B C12B 71(2)
C15B U1B C13B C12B 75.8(8)
C11B U1B C13B C12B 36.0(7)
C28B U1B C13B C12B -101.9(8)
C27B U1B C13B C12B -110.9(8)
Ga1B U1B C13B C12B -28.2(8)
C12A C13A C14A C15A -3.7(14)
U1A C13A C14A C15A 69.4(8)
C12A C13A C14A U1A -73.1(9)
C13A U1A C14A C15A -114.4(11)
C30A U1A C14A C15A -90.8(9)
C19A U1A C14A C15A 171.3(8)
C20A U1A C14A C15A 158.8(8)
C28A U1A C14A C15A -57.3(9)
C12A U1A C14A C15A -76.4(8)
C29A U1A C14A C15A -25.0(10)
C23A U1A C14A C15A 148.5(7)
C21A U1A C14A C15A 128.8(8)
C22A U1A C14A C15A 122.7(8)
C31A U1A C14A C15A -102.5(13)
C27A U1A C14A C15A -9.7(15)
C11A U1A C14A C15A -36.1(7)
Ga1A U1A C14A C15A 52.7(7)
C30A U1A C14A C13A 23.6(10)
C19A U1A C14A C13A -74.3(8)
C20A U1A C14A C13A -86.8(8)
C28A U1A C14A C13A 57.2(9)
C12A U1A C14A C13A 38.0(7)
C29A U1A C14A C13A 89.4(9)
C23A U1A C14A C13A -97.0(8)
C21A U1A C14A C13A -116.8(8)
C22A U1A C14A C13A -122.8(8)
C31A U1A C14A C13A 12.0(16)
C15A U1A C14A C13A 114.4(11)
C27A U1A C14A C13A 104.7(12)
C11A U1A C14A C13A 78.3(8)
Ga1A U1A C14A C13A 167.2(8)
C12B C13B C14B C15B -1.0(13)
U1B C13B C14B C15B 71.3(8)
C12B C13B C14B U1B -72.4(8)
C30B U1B C14B C13B -89.3(8)
C19B U1B C14B C13B -175.7(8)
C20B U1B C14B C13B 154.5(8)
C29B U1B C14B C13B -76.8(9)
C31B U1B C14B C13B -67.7(8)
C21B U1B C14B C13B 139.8(7)
C23B U1B C14B C13B -164.4(7)
C12B U1B C14B C13B 37.3(7)
C22B U1B C14B C13B 166.5(7)
C15B U1B C14B C13B 114.3(11)
C11B U1B C14B C13B 76.6(8)
C28B U1B C14B C13B -41.5(9)
C27B U1B C14B C13B -41.1(8)
Ga1B U1B C14B C13B 49.2(8)
C13B U1B C14B C15B -114.3(11)
C30B U1B C14B C15B 156.4(7)
C19B U1B C14B C15B 70.1(8)
C20B U1B C14B C15B 40.2(8)
C29B U1B C14B C15B 169.0(7)
C31B U1B C14B C15B 178.0(8)
C21B U1B C14B C15B 25.6(9)
C23B U1B C14B C15B 81.4(8)
C12B U1B C14B C15B -77.0(8)
C22B U1B C14B C15B 52.3(10)
C11B U1B C14B C15B -37.6(7)
C28B U1B C14B C15B -155.8(7)
C27B U1B C14B C15B -155.3(8)
Ga1B U1B C14B C15B -65.0(8)
C13A C14A C15A C11A 2.1(14)
U1A C14A C15A C11A 68.2(8)
C13A C14A C15A U1A -66.1(8)
C12A C11A C15A C14A 0.3(13)
Si1A C11A C15A C14A 158.7(9)
U1A C11A C15A C14A -67.6(9)
C12A C11A C15A U1A 67.9(7)
Si1A C11A C15A U1A -133.7(9)
C13A U1A C15A C14A 37.7(7)
C30A U1A C15A C14A 112.1(8)
C19A U1A C15A C14A -10.6(9)
C20A U1A C15A C14A -20.1(8)
C28A U1A C15A C14A 131.4(8)
C12A U1A C15A C14A 77.5(8)
C29A U1A C15A C14A 160.9(8)
C23A U1A C15A C14A -45.5(10)
C21A U1A C15A C14A -48.2(8)
C22A U1A C15A C14A -65.5(8)
C31A U1A C15A C14A 139.3(8)
C27A U1A C15A C14A 175.4(7)
C11A U1A C15A C14A 116.4(11)
Ga1A U1A C15A C14A -122.7(8)
C13A U1A C15A C11A -78.7(7)
C30A U1A C15A C11A -4.3(8)
C19A U1A C15A C11A -127.0(7)
C20A U1A C15A C11A -136.5(7)
C28A U1A C15A C11A 15.0(7)
C12A U1A C15A C11A -38.9(6)
C29A U1A C15A C11A 44.5(7)
C23A U1A C15A C11A -161.9(6)
C14A U1A C15A C11A -116.4(11)
C21A U1A C15A C11A -164.6(7)
C22A U1A C15A C11A 178.1(6)
C31A U1A C15A C11A 22.9(11)
C27A U1A C15A C11A 59.0(8)
Ga1A U1A C15A C11A 120.9(7)
C13B C14B C15B C11B 0.3(13)
U1B C14B C15B C11B 69.6(7)
C13B C14B C15B U1B -69.4(8)
C12B C11B C15B C14B 0.6(12)
Si1B C11B C15B C14B 165.8(8)
U1B C11B C15B C14B -66.9(7)
C12B C11B C15B U1B 67.5(8)
Si1B C11B C15B U1B -127.3(9)
C13B U1B C15B C14B 36.4(8)
C30B U1B C15B C14B -30.3(9)
C19B U1B C15B C14B -109.0(8)
C20B U1B C15B C14B -136.9(8)
C29B U1B C15B C14B -23.6(15)
C31B U1B C15B C14B -2.1(9)
C21B U1B C15B C14B -157.7(8)
C23B U1B C15B C14B -113.5(8)
C12B U1B C15B C14B 75.6(8)
C22B U1B C15B C14B -144.8(8)
C11B U1B C15B C14B 112.4(11)
C28B U1B C15B C14B 40.7(11)
C27B U1B C15B C14B 29.0(9)
Ga1B U1B C15B C14B 128.6(7)
C13B U1B C15B C11B -76.0(8)
C30B U1B C15B C11B -142.8(7)
C14B U1B C15B C11B -112.4(11)
C19B U1B C15B C11B 138.6(8)
C20B U1B C15B C11B 110.6(8)
C29B U1B C15B C11B -136.0(10)
C31B U1B C15B C11B -114.6(7)
C21B U1B C15B C11B 89.9(7)
C23B U1B C15B C11B 134.0(7)
C12B U1B C15B C11B -36.8(7)
C22B U1B C15B C11B 102.8(7)
C28B U1B C15B C11B -71.7(9)
C27B U1B C15B C11B -83.5(8)
Ga1B U1B C15B C11B 16.1(8)
C24B Si2B C19B C20B 10.4(12)
C26B Si2B C19B C20B -110.7(10)
C25B Si2B C19B C20B 130.4(10)
C24B Si2B C19B C23B 176.4(10)
C26B Si2B C19B C23B 55.3(11)
C25B Si2B C19B C23B -63.5(12)
C24B Si2B C19B U1B -85.5(8)
C26B Si2B C19B U1B 153.4(6)
C25B Si2B C19B U1B 34.5(8)
C13B U1B C19B C20B -93.0(7)
C30B U1B C19B C20B 166.3(7)
C14B U1B C19B C20B -90.5(7)
C29B U1B C19B C20B 138.4(7)
C31B U1B C19B C20B -174.4(6)
C21B U1B C19B C20B 35.3(6)
C23B U1B C19B C20B 108.9(9)
C12B U1B C19B C20B -58.3(8)
C22B U1B C19B C20B 74.6(7)
C15B U1B C19B C20B -62.9(6)
C11B U1B C19B C20B -43.2(7)
C28B U1B C19B C20B 135.7(6)
C27B U1B C19B C20B 170.3(6)
Ga1B U1B C19B C20B 46.7(7)
C13B U1B C19B C23B 158.1(7)
C30B U1B C19B C23B 57.4(7)
C14B U1B C19B C23B 160.6(7)
C20B U1B C19B C23B -108.9(9)
C29B U1B C19B C23B 29.5(7)
C31B U1B C19B C23B 76.7(7)
C21B U1B C19B C23B -73.6(7)
C12B U1B C19B C23B -167.2(6)
C22B U1B C19B C23B -34.3(7)
C15B U1B C19B C23B -171.8(7)
C11B U1B C19B C23B -152.1(7)
C28B U1B C19B C23B 26.9(8)
C27B U1B C19B C23B 61.4(8)
Ga1B U1B C19B C23B -62.2(7)
C13B U1B C19B Si2B 31.9(7)
C30B U1B C19B Si2B -68.8(6)
C14B U1B C19B Si2B 34.3(6)
C20B U1B C19B Si2B 124.8(9)
C29B U1B C19B Si2B -96.7(6)
C31B U1B C19B Si2B -49.6(6)
C21B U1B C19B Si2B 160.1(8)
C23B U1B C19B Si2B -126.3(10)
C12B U1B C19B Si2B 66.5(8)
C22B U1B C19B Si2B -160.5(8)
C15B U1B C19B Si2B 62.0(6)
C11B U1B C19B Si2B 81.7(6)
C28B U1B C19B Si2B -99.4(6)
C27B U1B C19B Si2B -64.9(7)
Ga1B U1B C19B Si2B 171.6(4)
C26A Si2A C19A C20A -57.4(12)
C24A Si2A C19A C20A 60.7(12)
C25A Si2A C19A C20A -176.7(10)
C26A Si2A C19A C23A 107.9(11)
C24A Si2A C19A C23A -133.9(11)
C25A Si2A C19A C23A -11.4(12)
C26A Si2A C19A U1A -152.6(6)
C24A Si2A C19A U1A -34.4(8)
C25A Si2A C19A U1A 88.1(7)
C13A U1A C19A C20A -53.4(7)
C30A U1A C19A C20A -157.1(7)
C28A U1A C19A C20A -155.2(7)
C12A U1A C19A C20A -72.0(8)
C29A U1A C19A C20A 171.0(7)
C23A U1A C19A C20A 111.1(10)
C14A U1A C19A C20A -24.6(8)
C21A U1A C19A C20A 34.9(7)
C22A U1A C19A C20A 74.4(8)
C31A U1A C19A C20A 174.9(7)
C15A U1A C19A C20A -19.7(9)
C27A U1A C19A C20A 155.7(7)
C11A U1A C19A C20A -55.0(9)
Ga1A U1A C19A C20A 65.8(7)
C13A U1A C19A C23A -164.5(7)
C30A U1A C19A C23A 91.8(7)
C20A U1A C19A C23A -111.1(10)
C28A U1A C19A C23A 93.7(7)
C12A U1A C19A C23A 176.9(6)
C29A U1A C19A C23A 59.8(8)
C14A U1A C19A C23A -135.7(7)
C21A U1A C19A C23A -76.2(8)
C22A U1A C19A C23A -36.7(7)
C31A U1A C19A C23A 63.8(7)
C15A U1A C19A C23A -130.8(7)
C27A U1A C19A C23A 44.6(7)
C11A U1A C19A C23A -166.1(6)
Ga1A U1A C19A C23A -45.3(7)
C13A U1A C19A Si2A 68.4(6)
C30A U1A C19A Si2A -35.3(6)
C20A U1A C19A Si2A 121.8(10)
C28A U1A C19A Si2A -33.4(7)
C12A U1A C19A Si2A 49.7(7)
C29A U1A C19A Si2A -67.3(8)
C23A U1A C19A Si2A -127.1(10)
C14A U1A C19A Si2A 97.1(6)
C21A U1A C19A Si2A 156.6(9)
C22A U1A C19A Si2A -163.8(8)
C31A U1A C19A Si2A -63.3(6)
C15A U1A C19A Si2A 102.1(6)
C27A U1A C19A Si2A -82.5(6)
C11A U1A C19A Si2A 66.7(8)
Ga1A U1A C19A Si2A -172.4(4)
C23A C19A C20A C21A 2.8(14)
Si2A C19A C20A C21A 170.8(9)
U1A C19A C20A C21A -69.3(9)
C23A C19A C20A U1A 72.1(8)
Si2A C19A C20A U1A -119.9(9)
C13A U1A C20A C21A -121.5(9)
C30A U1A C20A C21A 142.4(8)
C19A U1A C20A C21A 116.2(12)
C28A U1A C20A C21A 156.2(8)
C12A U1A C20A C21A -128.0(8)
C29A U1A C20A C21A 97.6(12)
C23A U1A C20A C21A 77.9(9)
C14A U1A C20A C21A -89.8(9)
C22A U1A C20A C21A 38.4(8)
C31A U1A C20A C21A 110.8(9)
C15A U1A C20A C21A -80.0(9)
C27A U1A C20A C21A 84.9(9)
C11A U1A C20A C21A -102.1(9)
Ga1A U1A C20A C21A -8.2(9)
C13A U1A C20A C19A 122.3(8)
C30A U1A C20A C19A 26.1(8)
C28A U1A C20A C19A 40.0(11)
C12A U1A C20A C19A 115.8(7)
C29A U1A C20A C19A -18.6(13)
C23A U1A C20A C19A -38.3(7)
C14A U1A C20A C19A 154.0(8)
C21A U1A C20A C19A -116.2(12)
C22A U1A C20A C19A -77.9(8)
C31A U1A C20A C19A -5.4(8)
C15A U1A C20A C19A 163.8(7)
C27A U1A C20A C19A -31.3(9)
C11A U1A C20A C19A 141.7(7)
Ga1A U1A C20A C19A -124.4(7)
C23B C19B C20B C21B 2.5(12)
Si2B C19B C20B C21B 171.1(8)
U1B C19B C20B C21B -69.0(8)
C23B C19B C20B U1B 71.4(7)
Si2B C19B C20B U1B -119.9(9)
C13B U1B C20B C21B -139.0(7)
C30B U1B C20B C21B 100.9(7)
C14B U1B C20B C21B -152.9(7)
C19B U1B C20B C21B 116.0(10)
C29B U1B C20B C21B 68.5(8)
C31B U1B C20B C21B 123.9(7)
C23B U1B C20B C21B 76.1(7)
C12B U1B C20B C21B -107.8(7)
C22B U1B C20B C21B 37.4(7)
C15B U1B C20B C21B -133.3(7)
C11B U1B C20B C21B -105.7(7)
C28B U1B C20B C21B 48.6(9)
C27B U1B C20B C21B 91.8(12)
Ga1B U1B C20B C21B -25.5(7)
C13B U1B C20B C19B 105.0(7)
C30B U1B C20B C19B -15.0(7)
C14B U1B C20B C19B 91.1(7)
C29B U1B C20B C19B -47.5(7)
C31B U1B C20B C19B 7.9(8)
C21B U1B C20B C19B -116.0(10)
C23B U1B C20B C19B -39.9(6)
C12B U1B C20B C19B 136.2(6)
C22B U1B C20B C19B -78.6(7)
C15B U1B C20B C19B 110.7(7)
C11B U1B C20B C19B 138.3(7)
C28B U1B C20B C19B -67.4(8)
C27B U1B C20B C19B -24.2(14)
Ga1B U1B C20B C19B -141.5(6)
C19B C20B C21B C22B -1.2(13)
U1B C20B C21B C22B -69.3(9)
C19B C20B C21B U1B 68.1(8)
C13B U1B C21B C20B 59.3(9)
C30B U1B C21B C20B -93.4(7)
C14B U1B C21B C20B 31.2(8)
C19B U1B C21B C20B -36.1(6)
C29B U1B C21B C20B -121.1(7)
C31B U1B C21B C20B -93.4(8)
C23B U1B C21B C20B -76.9(7)
C12B U1B C21B C20B 85.6(7)
C22B U1B C21B C20B -113.3(10)
C15B U1B C21B C20B 43.4(7)
C11B U1B C21B C20B 72.9(7)
C28B U1B C21B C20B -147.5(6)
C27B U1B C21B C20B -147.2(6)
Ga1B U1B C21B C20B 153.9(7)
C13B U1B C21B C22B 172.6(7)
C30B U1B C21B C22B 19.9(8)
C14B U1B C21B C22B 144.5(7)
C19B U1B C21B C22B 77.2(7)
C20B U1B C21B C22B 113.3(10)
C29B U1B C21B C22B -7.8(8)
C31B U1B C21B C22B 19.9(10)
C23B U1B C21B C22B 36.4(6)
C12B U1B C21B C22B -161.1(6)
C15B U1B C21B C22B 156.7(7)
C11B U1B C21B C22B -173.8(7)
C28B U1B C21B C22B -34.2(8)
C27B U1B C21B C22B -33.9(10)
Ga1B U1B C21B C22B -92.8(7)
C19A C20A C21A C22A -2.3(14)
U1A C20A C21A C22A -69.7(8)
C19A C20A C21A U1A 67.4(9)
C13A U1A C21A C20A 54.1(8)
C30A U1A C21A C20A -54.0(11)
C19A U1A C21A C20A -35.9(7)
C28A U1A C21A C20A -76.1(19)
C12A U1A C21A C20A 60.0(9)
C29A U1A C21A C20A -136.3(8)
C23A U1A C21A C20A -75.7(8)
C14A U1A C21A C20A 80.6(9)
C22A U1A C21A C20A -111.5(11)
C31A U1A C21A C20A -82.2(9)
C15A U1A C21A C20A 102.0(8)
C27A U1A C21A C20A -115.5(8)
C11A U1A C21A C20A 93.4(8)
Ga1A U1A C21A C20A 171.8(9)
C13A U1A C21A C22A 165.7(7)
C30A U1A C21A C22A 57.5(8)
C19A U1A C21A C22A 75.6(7)
C20A U1A C21A C22A 111.5(11)
C28A U1A C21A C22A 35.4(19)
C12A U1A C21A C22A 171.5(6)
C29A U1A C21A C22A -24.7(10)
C23A U1A C21A C22A 35.9(6)
C14A U1A C21A C22A -167.8(7)
C31A U1A C21A C22A 29.3(7)
C15A U1A C21A C22A -146.5(6)
C27A U1A C21A C22A -4.0(7)
C11A U1A C21A C22A -155.0(6)
Ga1A U1A C21A C22A -76.7(6)
C20A C21A C22A C23A 0.9(14)
U1A C21A C22A C23A -67.8(8)
C20A C21A C22A U1A 68.7(9)
C13A U1A C22A C23A 99.0(7)
C30A U1A C22A C23A -25.3(8)
C19A U1A C22A C23A 37.5(6)
C20A U1A C22A C23A 77.6(7)
C28A U1A C22A C23A -53.2(10)
C12A U1A C22A C23A 101.6(8)
C29A U1A C22A C23A -80.3(8)
C14A U1A C22A C23A 126.8(7)
C21A U1A C22A C23A 114.9(10)
C31A U1A C22A C23A -39.5(7)
C15A U1A C22A C23A 152.5(7)
C27A U1A C22A C23A -68.4(7)
C11A U1A C22A C23A 154.2(6)
Ga1A U1A C22A C23A -150.5(7)
C13A U1A C22A C21A -16.0(7)
C30A U1A C22A C21A -140.2(6)
C19A U1A C22A C21A -77.5(7)
C20A U1A C22A C21A -37.3(6)
C28A U1A C22A C21A -168.1(7)
C12A U1A C22A C21A -13.3(10)
C29A U1A C22A C21A 164.8(6)
C23A U1A C22A C21A -114.9(10)
C14A U1A C22A C21A 11.9(7)
C31A U1A C22A C21A -154.5(6)
C15A U1A C22A C21A 37.6(7)
C27A U1A C22A C21A 176.6(6)
C11A U1A C22A C21A 39.2(9)
Ga1A U1A C22A C21A 94.5(6)
C20B C21B C22B C23B -0.7(14)
U1B C21B C22B C23B -68.9(9)
C20B C21B C22B U1B 68.2(8)
C13B U1B C22B C23B 90.4(18)
C30B U1B C22B C23B -49.3(8)
C14B U1B C22B C23B 60.0(10)
C19B U1B C22B C23B 36.4(7)
C20B U1B C22B C23B 76.3(8)
C29B U1B C22B C23B -74.9(8)
C31B U1B C22B C23B -54.6(8)
C21B U1B C22B C23B 113.0(11)
C12B U1B C22B C23B 142.9(7)
C15B U1B C22B C23B 86.2(8)
C11B U1B C22B C23B 120.2(7)
C28B U1B C22B C23B -96.7(8)
C27B U1B C22B C23B -87.6(8)
Ga1B U1B C22B C23B -167.4(8)
C13B U1B C22B C21B -23(2)
C30B U1B C22B C21B -162.3(7)
C14B U1B C22B C21B -53.0(9)
C19B U1B C22B C21B -76.6(8)
C20B U1B C22B C21B -36.7(7)
C29B U1B C22B C21B 172.1(8)
C31B U1B C22B C21B -167.6(7)
C23B U1B C22B C21B -113.0(11)
C12B U1B C22B C21B 29.9(10)
C15B U1B C22B C21B -26.8(8)
C11B U1B C22B C21B 7.2(8)
C28B U1B C22B C21B 150.3(7)
C27B U1B C22B C21B 159.4(6)
Ga1B U1B C22B C21B 79.6(7)
C21B C22B C23B C19B 2.2(14)
U1B C22B C23B C19B -65.9(8)
C21B C22B C23B U1B 68.2(9)
C20B C19B C23B C22B -2.9(13)
Si2B C19B C23B C22B -171.5(9)
U1B C19B C23B C22B 67.6(9)
C20B C19B C23B U1B -70.5(7)
Si2B C19B C23B U1B 120.9(9)
C13B U1B C23B C22B -154.2(8)
C30B U1B C23B C22B 126.5(8)
C14B U1B C23B C22B -139.5(8)
C19B U1B C23B C22B -116.6(11)
C20B U1B C23B C22B -77.4(8)
C29B U1B C23B C22B 95.2(8)
C31B U1B C23B C22B 132.9(8)
C21B U1B C23B C22B -37.9(8)
C12B U1B C23B C22B -87.9(12)
C15B U1B C23B C22B -107.7(8)
C11B U1B C23B C22B -79.8(9)
C28B U1B C23B C22B 85.6(8)
C27B U1B C23B C22B 107.6(8)
Ga1B U1B C23B C22B 12.8(8)
C13B U1B C23B C19B -37.6(11)
C30B U1B C23B C19B -116.9(7)
C14B U1B C23B C19B -22.9(8)
C20B U1B C23B C19B 39.2(6)
C29B U1B C23B C19B -148.1(8)
C31B U1B C23B C19B -110.5(7)
C21B U1B C23B C19B 78.8(7)
C12B U1B C23B C19B 28.7(13)
C22B U1B C23B C19B 116.6(11)
C15B U1B C23B C19B 8.9(8)
C11B U1B C23B C19B 36.8(8)
C28B U1B C23B C19B -157.8(7)
C27B U1B C23B C19B -135.7(6)
Ga1B U1B C23B C19B 129.5(6)
C21A C22A C23A C19A 0.8(13)
U1A C22A C23A C19A -67.1(8)
C21A C22A C23A U1A 67.9(9)
C20A C19A C23A C22A -2.2(13)
Si2A C19A C23A C22A -169.5(8)
U1A C19A C23A C22A 69.3(8)
C20A C19A C23A U1A -71.4(8)
Si2A C19A C23A U1A 121.2(9)
C13A U1A C23A C22A -95.7(8)
C30A U1A C23A C22A 157.9(7)
C19A U1A C23A C22A -113.2(10)
C20A U1A C23A C22A -75.0(8)
C28A U1A C23A C22A 143.5(7)
C12A U1A C23A C22A -117.8(8)
C29A U1A C23A C22A 112.9(7)
C14A U1A C23A C22A -62.0(8)
C21A U1A C23A C22A -36.4(7)
C31A U1A C23A C22A 137.5(8)
C15A U1A C23A C22A -39.9(9)
C27A U1A C23A C22A 110.4(7)
C11A U1A C23A C22A -75.2(15)
Ga1A U1A C23A C22A 27.9(7)
C13A U1A C23A C19A 17.4(8)
C30A U1A C23A C19A -88.9(7)
C20A U1A C23A C19A 38.1(6)
C28A U1A C23A C19A -103.3(7)
C12A U1A C23A C19A -4.6(9)
C29A U1A C23A C19A -134.0(7)
C14A U1A C23A C19A 51.2(8)
C21A U1A C23A C19A 76.8(7)
C22A U1A C23A C19A 113.2(10)
C31A U1A C23A C19A -109.3(7)
C15A U1A C23A C19A 73.2(8)
C27A U1A C23A C19A -136.5(7)
C11A U1A C23A C19A 38.0(16)
Ga1A U1A C23A C19A 141.1(6)
C34B Si3B C27B C31B 2.5(12)
C32B Si3B C27B C31B -115.3(10)
C33B Si3B C27B C31B 125.4(10)
C34B Si3B C27B C28B 159.5(10)
C32B Si3B C27B C28B 41.7(11)
C33B Si3B C27B C28B -77.6(11)
C34B Si3B C27B U1B -98.7(8)
C32B Si3B C27B U1B 143.5(7)
C33B Si3B C27B U1B 24.2(9)
C13B U1B C27B C31B -87.0(7)
C30B U1B C27B C31B 36.5(6)
C14B U1B C27B C31B -67.4(7)
C19B U1B C27B C31B 31.2(8)
C20B U1B C27B C31B 47.7(14)
C29B U1B C27B C31B 76.1(7)
C21B U1B C27B C31B 111.1(8)
C23B U1B C27B C31B 60.6(7)
C12B U1B C27B C31B -114.0(7)
C22B U1B C27B C31B 92.5(7)
C15B U1B C27B C31B -81.2(7)
C11B U1B C27B C31B -113.3(7)
C28B U1B C27B C31B 111.8(9)
Ga1B U1B C27B C31B 166.7(6)
C13B U1B C27B C28B 161.2(7)
C30B U1B C27B C28B -75.2(7)
C14B U1B C27B C28B -179.2(7)
C19B U1B C27B C28B -80.5(7)
C20B U1B C27B C28B -64.1(13)
C29B U1B C27B C28B -35.7(6)
C31B U1B C27B C28B -111.8(9)
C21B U1B C27B C28B -0.6(10)
C23B U1B C27B C28B -51.2(7)
C12B U1B C27B C28B 134.2(7)
C22B U1B C27B C28B -19.3(8)
C15B U1B C27B C28B 167.1(6)
C11B U1B C27B C28B 134.9(6)
Ga1B U1B C27B C28B 54.9(6)
C13B U1B C27B Si3B 38.7(7)
C30B U1B C27B Si3B 162.3(10)
C14B U1B C27B Si3B 58.3(8)
C19B U1B C27B Si3B 157.0(6)
C20B U1B C27B Si3B 173.4(8)
C29B U1B C27B Si3B -158.1(10)
C31B U1B C27B Si3B 125.8(11)
C21B U1B C27B Si3B -123.1(7)
C23B U1B C27B Si3B -173.7(7)
C12B U1B C27B Si3B 11.7(7)
C22B U1B C27B Si3B -141.8(7)
C15B U1B C27B Si3B 44.6(8)
C11B U1B C27B Si3B 12.4(8)
C28B U1B C27B Si3B -122.5(11)
Ga1B U1B C27B Si3B -67.6(7)
C32A Si3A C27A C29A 10.1(12)
C33A Si3A C27A C29A -108.4(11)
C34A Si3A C27A C29A 131.4(10)
C32A Si3A C27A C31A 171.9(10)
C33A Si3A C27A C31A 53.5(12)
C34A Si3A C27A C31A -66.7(11)
C32A Si3A C27A U1A -87.4(8)
C33A Si3A C27A U1A 154.1(7)
C34A Si3A C27A U1A 33.9(9)
C13A U1A C27A C29A 44.3(10)
C30A U1A C27A C29A 75.7(8)
C19A U1A C27A C29A 154.7(7)
C20A U1A C27A C29A 169.9(7)
C28A U1A C27A C29A 35.4(7)
C12A U1A C27A C29A 28.7(8)
C23A U1A C27A C29A 175.1(7)
C14A U1A C27A C29A -24.3(13)
C21A U1A C27A C29A -156.0(7)
C22A U1A C27A C29A -157.9(7)
C31A U1A C27A C29A 112.3(10)
C15A U1A C27A C29A -30.3(9)
C11A U1A C27A C29A -3.3(8)
Ga1A U1A C27A C29A -87.3(7)
C13A U1A C27A C31A -68.0(10)
C30A U1A C27A C31A -36.5(7)
C19A U1A C27A C31A 42.4(8)
C20A U1A C27A C31A 57.6(8)
C28A U1A C27A C31A -76.8(8)
C12A U1A C27A C31A -83.5(8)
C29A U1A C27A C31A -112.3(10)
C23A U1A C27A C31A 62.8(7)
C14A U1A C27A C31A -136.6(10)
C21A U1A C27A C31A 91.7(7)
C22A U1A C27A C31A 89.8(7)
C15A U1A C27A C31A -142.6(7)
C11A U1A C27A C31A -115.6(7)
Ga1A U1A C27A C31A 160.4(7)
C13A U1A C27A Si3A 166.7(6)
C30A U1A C27A Si3A -161.9(9)
C19A U1A C27A Si3A -82.9(7)
C20A U1A C27A Si3A -67.7(8)
C28A U1A C27A Si3A 157.8(9)
C12A U1A C27A Si3A 151.1(6)
C29A U1A C27A Si3A 122.4(10)
C23A U1A C27A Si3A -62.5(7)
C14A U1A C27A Si3A 98.1(12)
C21A U1A C27A Si3A -33.6(8)
C22A U1A C27A Si3A -35.5(7)
C31A U1A C27A Si3A -125.3(11)
C15A U1A C27A Si3A 92.1(8)
C11A U1A C27A Si3A 119.1(7)
Ga1A U1A C27A Si3A 35.1(6)
C31B C27B C28B C29B -0.6(12)
Si3B C27B C28B C29B -162.2(8)
U1B C27B C28B C29B 64.8(8)
C31B C27B C28B U1B -65.5(7)
Si3B C27B C28B U1B 133.0(8)
C13B U1B C28B C29B -134.3(8)
C30B U1B C28B C29B -37.9(7)
C14B U1B C28B C29B -115.2(8)
C19B U1B C28B C29B 5.5(9)
C20B U1B C28B C29B 38.9(10)
C31B U1B C28B C29B -78.3(8)
C21B U1B C28B C29B 63.5(8)
C23B U1B C28B C29B 18.8(8)
C12B U1B C28B C29B -163.6(8)
C22B U1B C28B C29B 47.3(8)
C15B U1B C28B C29B -137.5(8)
C11B U1B C28B C29B -175.9(7)
C27B U1B C28B C29B -116.1(10)
Ga1B U1B C28B C29B 123.3(8)
C13B U1B C28B C27B -18.2(7)
C30B U1B C28B C27B 78.2(7)
C14B U1B C28B C27B 1.0(8)
C19B U1B C28B C27B 121.6(6)
C20B U1B C28B C27B 155.1(6)
C29B U1B C28B C27B 116.1(10)
C31B U1B C28B C27B 37.9(6)
C21B U1B C28B C27B 179.6(6)
C23B U1B C28B C27B 134.9(6)
C12B U1B C28B C27B -47.4(7)
C22B U1B C28B C27B 163.4(7)
C15B U1B C28B C27B -21.4(10)
C11B U1B C28B C27B -59.8(8)
Ga1B U1B C28B C27B -120.6(6)
C13A U1A C28A C29A 149.4(8)
C30A U1A C28A C29A -111.9(11)
C19A U1A C28A C29A -115.7(8)
C20A U1A C28A C29A -137.2(8)
C12A U1A C28A C29A 138.8(9)
C23A U1A C28A C29A -81.9(9)
C14A U1A C28A C29A 124.1(8)
C21A U1A C28A C29A -81.5(19)
C22A U1A C28A C29A -55.9(11)
C31A U1A C28A C29A -74.3(8)
C15A U1A C28A C29A 100.4(8)
C27A U1A C28A C29A -35.2(7)
C11A U1A C28A C29A 108.0(9)
Ga1A U1A C28A C29A 26.8(9)
C13A U1A C28A C30A -98.6(7)
C19A U1A C28A C30A -3.8(8)
C20A U1A C28A C30A -25.3(11)
C12A U1A C28A C30A -109.2(7)
C29A U1A C28A C30A 111.9(12)
C23A U1A C28A C30A 30.0(8)
C14A U1A C28A C30A -123.9(7)
C21A U1A C28A C30A 30(2)
C22A U1A C28A C30A 56.0(9)
C31A U1A C28A C30A 37.6(7)
C15A U1A C28A C30A -147.7(7)
C27A U1A C28A C30A 76.7(7)
C11A U1A C28A C30A -140.1(8)
Ga1A U1A C28A C30A 138.7(6)
C27B C28B C29B C30B 1.2(13)
U1B C28B C29B C30B 69.2(7)
C27B C28B C29B U1B -68.0(8)
C13B U1B C29B C30B -58.4(9)
C14B U1B C29B C30B -25.6(10)
C19B U1B C29B C30B 72.6(8)
C20B U1B C29B C30B 94.2(8)
C31B U1B C29B C30B -37.7(7)
C21B U1B C29B C30B 121.9(7)
C23B U1B C29B C30B 88.1(8)
C12B U1B C29B C30B -90.4(9)
C22B U1B C29B C30B 117.9(8)
C15B U1B C29B C30B -10.6(15)
C11B U1B C29B C30B -102.9(13)
C28B U1B C29B C30B -112.0(11)
C27B U1B C29B C30B -76.8(8)
Ga1B U1B C29B C30B -164.6(7)
C13B U1B C29B C28B 53.6(9)
C30B U1B C29B C28B 112.0(11)
C14B U1B C29B C28B 86.4(9)
C19B U1B C29B C28B -175.4(8)
C20B U1B C29B C28B -153.8(7)
C31B U1B C29B C28B 74.3(8)
C21B U1B C29B C28B -126.1(8)
C23B U1B C29B C28B -159.9(9)
C12B U1B C29B C28B 21.6(10)
C22B U1B C29B C28B -130.1(8)
C15B U1B C29B C28B 101.4(12)
C11B U1B C29B C28B 9.1(16)
C27B U1B C29B C28B 35.2(7)
Ga1B U1B C29B C28B -52.6(7)
C30A C28A C29A C27A 2.1(13)
U1A C28A C29A C27A 70.0(8)
C30A C28A C29A U1A -68.0(7)
C31A C27A C29A C28A -0.1(13)
Si3A C27A C29A C28A 164.9(8)
U1A C27A C29A C28A -68.5(8)
C31A C27A C29A U1A 68.4(8)
Si3A C27A C29A U1A -126.7(8)
C13A U1A C29A C28A -37.5(10)
C30A U1A C29A C28A 38.4(8)
C19A U1A C29A C28A 84.0(9)
C20A U1A C29A C28A 95.6(11)
C12A U1A C29A C28A -39.4(9)
C23A U1A C29A C28A 111.1(8)
C14A U1A C29A C28A -75.1(10)
C21A U1A C29A C28A 155.2(8)
C22A U1A C29A C28A 141.7(8)
C31A U1A C29A C28A 78.7(9)
C15A U1A C29A C28A -86.9(9)
C27A U1A C29A C28A 116.3(11)
C11A U1A C29A C28A -66.8(8)
Ga1A U1A C29A C28A -154.5(8)
C13A U1A C29A C27A -153.8(6)
C30A U1A C29A C27A -77.8(7)
C19A U1A C29A C27A -32.2(9)
C20A U1A C29A C27A -20.6(14)
C28A U1A C29A C27A -116.3(11)
C12A U1A C29A C27A -155.7(7)
C23A U1A C29A C27A -5.2(8)
C14A U1A C29A C27A 168.7(6)
C21A U1A C29A C27A 38.9(11)
C22A U1A C29A C27A 25.4(8)
C31A U1A C29A C27A -37.6(6)
C15A U1A C29A C27A 156.8(7)
C11A U1A C29A C27A 176.9(7)
Ga1A U1A C29A C27A 89.2(7)
C29A C28A C30A C31A -3.3(12)
U1A C28A C30A C31A -73.0(7)
C29A C28A C30A U1A 69.7(8)
C13A U1A C30A C31A -160.3(7)
C19A U1A C30A C31A -71.5(7)
C20A U1A C30A C31A -84.0(7)
C28A U1A C30A C31A 111.7(10)
C12A U1A C30A C31A 177.2(7)
C29A U1A C30A C31A 74.7(7)
C23A U1A C30A C31A -42.1(7)
C14A U1A C30A C31A -172.2(6)
C21A U1A C30A C31A -58.1(9)
C22A U1A C30A C31A -30.2(8)
C15A U1A C30A C31A 152.3(7)
C27A U1A C30A C31A 35.9(6)
C11A U1A C30A C31A 150.2(7)
Ga1A U1A C30A C31A 57.9(8)
C13A U1A C30A C28A 88.0(7)
C19A U1A C30A C28A 176.7(7)
C20A U1A C30A C28A 164.3(7)
C12A U1A C30A C28A 65.4(7)
C29A U1A C30A C28A -37.1(7)
C23A U1A C30A C28A -153.8(7)
C14A U1A C30A C28A 76.1(8)
C21A U1A C30A C28A -169.8(7)
C22A U1A C30A C28A -141.9(7)
C31A U1A C30A C28A -111.7(10)
C15A U1A C30A C28A 40.6(8)
C27A U1A C30A C28A -75.8(7)
C11A U1A C30A C28A 38.4(7)
Ga1A U1A C30A C28A -53.8(8)
C28B C29B C30B C31B -1.3(12)
U1B C29B C30B C31B 71.5(8)
C28B C29B C30B U1B -72.8(8)
C13B U1B C30B C29B 130.5(8)
C14B U1B C30B C29B 160.3(8)
C19B U1B C30B C29B -107.5(8)
C20B U1B C30B C29B -100.1(8)
C31B U1B C30B C29B 112.2(11)
C21B U1B C30B C29B -67.8(8)
C23B U1B C30B C29B -80.7(8)
C12B U1B C30B C29B 113.3(8)
C22B U1B C30B C29B -58.1(8)
C15B U1B C30B C29B 175.0(7)
C11B U1B C30B C29B 139.7(8)
C28B U1B C30B C29B 37.5(7)
C27B U1B C30B C29B 76.3(8)
Ga1B U1B C30B C29B 17.3(8)
C13B U1B C30B C31B 18.3(8)
C14B U1B C30B C31B 48.1(8)
C19B U1B C30B C31B 140.3(7)
C20B U1B C30B C31B 147.7(6)
C29B U1B C30B C31B -112.2(11)
C21B U1B C30B C31B -179.9(7)
C23B U1B C30B C31B 167.1(8)
C12B U1B C30B C31B 1.2(9)
C22B U1B C30B C31B -170.2(7)
C15B U1B C30B C31B 62.8(8)
C11B U1B C30B C31B 27.6(11)
C28B U1B C30B C31B -74.7(7)
C27B U1B C30B C31B -35.9(6)
Ga1B U1B C30B C31B -94.9(7)
C29B C30B C31B C27B 0.9(12)
U1B C30B C31B C27B 72.2(8)
C29B C30B C31B U1B -71.3(8)
C28B C27B C31B C30B -0.2(12)
Si3B C27B C31B C30B 160.2(9)
U1B C27B C31B C30B -68.1(8)
C28B C27B C31B U1B 67.9(8)
Si3B C27B C31B U1B -131.7(8)
C13B U1B C31B C30B -161.3(8)
C14B U1B C31B C30B -133.2(8)
C19B U1B C31B C30B -42.1(8)
C20B U1B C31B C30B -46.2(9)
C29B U1B C31B C30B 37.6(7)
C21B U1B C31B C30B 0.1(10)
C23B U1B C31B C30B -12.3(7)
C12B U1B C31B C30B -179.1(7)
C22B U1B C31B C30B 11.0(8)
C15B U1B C31B C30B -132.1(7)
C11B U1B C31B C30B -163.8(7)
C28B U1B C31B C30B 77.3(8)
C27B U1B C31B C30B 114.8(10)
Ga1B U1B C31B C30B 100.0(7)
C13B U1B C31B C27B 83.9(7)
C30B U1B C31B C27B -114.8(10)
C14B U1B C31B C27B 112.0(7)
C19B U1B C31B C27B -156.9(6)
C20B U1B C31B C27B -161.0(6)
C29B U1B C31B C27B -77.2(7)
C21B U1B C31B C27B -114.7(7)
C23B U1B C31B C27B -127.1(6)
C12B U1B C31B C27B 66.1(7)
C22B U1B C31B C27B -103.8(7)
C15B U1B C31B C27B 113.1(7)
C11B U1B C31B C27B 81.4(7)
C28B U1B C31B C27B -37.5(6)
Ga1B U1B C31B C27B -14.8(7)
C29A C27A C31A C30A -2.0(12)
Si3A C27A C31A C30A -166.6(8)
U1A C27A C31A C30A 65.7(7)
C29A C27A C31A U1A -67.7(8)
Si3A C27A C31A U1A 127.7(9)
C28A C30A C31A C27A 3.3(12)
U1A C30A C31A C27A -68.4(8)
C28A C30A C31A U1A 71.7(7)
C13A U1A C31A C27A 140.4(7)
C30A U1A C31A C27A 114.7(10)
C19A U1A C31A C27A -138.5(7)
C20A U1A C31A C27A -135.9(7)
C28A U1A C31A C27A 76.5(8)
C12A U1A C31A C27A 111.7(7)
C29A U1A C31A C27A 37.2(7)
C23A U1A C31A C27A -110.6(7)
C14A U1A C31A C27A 132.6(10)
C21A U1A C31A C27A -105.4(7)
C22A U1A C31A C27A -91.5(7)
C15A U1A C31A C27A 66.1(10)
C11A U1A C31A C27A 79.1(8)
Ga1A U1A C31A C27A -20.8(7)
C13A U1A C31A C30A 25.7(9)
C19A U1A C31A C30A 106.7(7)
C20A U1A C31A C30A 109.4(7)
C28A U1A C31A C30A -38.2(7)
C12A U1A C31A C30A -3.1(8)
C29A U1A C31A C30A -77.5(8)
C23A U1A C31A C30A 134.7(8)
C14A U1A C31A C30A 17.8(15)
C21A U1A C31A C30A 139.9(7)
C22A U1A C31A C30A 153.7(7)
C15A U1A C31A C30A -48.7(10)
C27A U1A C31A C30A -114.7(10)
C11A U1A C31A C30A -35.7(8)
Ga1A U1A C31A C30A -135.6(6)
